data_7106078
loop_
_publ_author_name
'Guozan Yuan'
'Chengfeng Zhu'
'Yan Liu'
'Yong Cui'

_publ_section_title
;
 Nano- and microcrystals of a Mn-based metal&#x0096;oligomer framework
 showing size-dependent magnetic resonance behaviors
;
_journal_name_full Chem.Commun.
_journal_page_first 3180
_journal_paper_doi 10.1039/c0cc03981k
_journal_volume 47
_journal_year 2011
_chemical_absolute_configuration ad
_chemical_formula_sum 'C198 H258 Mn9 N18 O48'
_chemical_formula_weight 4152.68
_chemical_name_systematic
;
?
;
_space_group_IT_number 1
_symmetry_cell_setting triclinic
_symmetry_space_group_name_Hall 'P 1'
_symmetry_space_group_name_H-M 'P 1'
_atom_sites_solution_hydrogens geom
_atom_sites_solution_primary direct
_atom_sites_solution_secondary difmap
_audit_creation_method SHELXL-97
_cell_angle_alpha 67.204(3)
_cell_angle_beta 88.260(4)
_cell_angle_gamma 86.712(3)
_cell_formula_units_Z 1
_cell_length_a 13.663(2)
_cell_length_b 18.329(3)
_cell_length_c 22.173(4)
_cell_measurement_reflns_used 32894
_cell_measurement_temperature 123
_cell_measurement_theta_max 25.00
_cell_measurement_theta_min 1.80
_cell_volume 5110.4(15)
_computing_cell_refinement 'SAINT (Bruker, 1999)'
_computing_data_collection 'SMART (Bruker, 1997)'
_computing_data_reduction SAINT
_computing_molecular_graphics 'SHELXTL-PLUS (Sheldrick, 1990)'
_computing_publication_material SHELXL-97
_computing_structure_refinement 'SHELXL-97 (Sheldrick, 1997)'
_computing_structure_solution 'SHELXS-97 (Sheldrick, 1990)'
_diffrn_ambient_temperature 123
_diffrn_measured_fraction_theta_full 0.996
_diffrn_measured_fraction_theta_max 0.996
_diffrn_radiation_monochromator graphite
_diffrn_radiation_source 'fine-focus sealed tube'
_diffrn_radiation_type MoK\a
_diffrn_radiation_wavelength 0.71073
_diffrn_reflns_av_R_equivalents 0.0685
_diffrn_reflns_av_sigmaI/netI 0.0814
_diffrn_reflns_limit_h_max 16
_diffrn_reflns_limit_h_min -16
_diffrn_reflns_limit_k_max 21
_diffrn_reflns_limit_k_min -21
_diffrn_reflns_limit_l_max 26
_diffrn_reflns_limit_l_min -26
_diffrn_reflns_number 72357
_diffrn_reflns_theta_full 25.00
_diffrn_reflns_theta_max 25.00
_diffrn_reflns_theta_min 1.80
_exptl_absorpt_coefficient_mu 0.617
_exptl_absorpt_correction_T_max 0.92
_exptl_absorpt_correction_T_min 0.90
_exptl_absorpt_correction_type multi-scan
_exptl_absorpt_process_details 'SADABS (Sheldrick, 1996)'
_exptl_crystal_colour brown
_exptl_crystal_density_diffrn 1.349
_exptl_crystal_density_method 'not measured'
_exptl_crystal_description block
_exptl_crystal_F_000 2181
_exptl_crystal_size_max 0.12
_exptl_crystal_size_mid 0.10
_exptl_crystal_size_min 0.10
_refine_diff_density_max 0.964
_refine_diff_density_min -0.491
_refine_diff_density_rms 0.099
_refine_ls_abs_structure_details 'Flack H D (1983), Acta Cryst. A39, 876-881'
_refine_ls_abs_structure_Flack 0.04(2)
_refine_ls_extinction_method none
_refine_ls_goodness_of_fit_ref 1.051
_refine_ls_hydrogen_treatment constr
_refine_ls_matrix_type full
_refine_ls_number_parameters 2291
_refine_ls_number_reflns 32894
_refine_ls_number_restraints 57
_refine_ls_restrained_S_all 1.110
_refine_ls_R_factor_all 0.1085
_refine_ls_R_factor_gt 0.0835
_refine_ls_shift/su_max 0.001
_refine_ls_shift/su_mean 0.001
_refine_ls_structure_factor_coef Fsqd
_refine_ls_weighting_details 'calc w=1/[\s^2^(Fo^2^)+(0.1224P)^2^+0.0000P] where P=(Fo^2^+2Fc^2^)/3'
_refine_ls_weighting_scheme calc
_refine_ls_wR_factor_gt 0.2038
_refine_ls_wR_factor_ref 0.2203
_reflns_number_gt 21974
_reflns_number_total 32894
_reflns_threshold_expression >2sigma(I)
_cod_data_source_file C0CC03981K.TXT
_cod_data_source_block '[Mn9L6].6DMF.6H2O'
_cod_depositor_comments
;
The following automatic conversions were performed:

'_exptl_absorpt_correction_type' value 'Multi-scan' changed to
'multi-scan' according to the built-in table from CIF Core dictionary
named 'cif_core.dic' version 2.4.1 from 2010-06-29.

Automatic conversion script
Id: cif_fix_values 1646 2011-03-28 12:23:43Z adriana 
;
_cod_original_cell_volume 5110.5(15)
_cod_original_sg_symbol_H-M P1
_cod_database_code 7106078

loop_
_symmetry_equiv_pos_as_xyz
'x, y, z'

loop_
_atom_site_label
_atom_site_type_symbol
_atom_site_fract_x
_atom_site_fract_y
_atom_site_fract_z
_atom_site_U_iso_or_equiv
_atom_site_adp_type
_atom_site_occupancy
_atom_site_symmetry_multiplicity
_atom_site_calc_flag
_atom_site_refinement_flags
_atom_site_disorder_assembly
_atom_site_disorder_group
Mn1 Mn -0.42318(11) -0.21357(9) -0.13960(7) 0.0402(4) Uani 1 1 d . . .
Mn2 Mn -0.21701(15) -0.29277(12) -0.19467(9) 0.0345(2) Uani 1 1 d . . .
Mn3 Mn -0.00892(11) -0.37010(9) -0.25223(7) 0.0400(4) Uani 1 1 d . . .
Mn4 Mn -0.58231(11) -0.74021(9) -0.07275(7) 0.0368(4) Uani 1 1 d . . .
Mn5 Mn -0.58174(12) 0.00172(10) -0.59211(7) 0.0461(4) Uani 1 1 d . . .
Mn6 Mn 0.12849(14) -0.24629(13) 0.14976(9) 0.0630(6) Uani 1 1 d . . .
Mn7 Mn 0.14743(11) 0.15778(8) -0.31961(7) 0.0362(4) Uani 1 1 d . . .
Mn8 Mn 0.14558(11) -0.58392(10) 0.19966(7) 0.0431(4) Uani 1 1 d . . .
Mn9 Mn -0.56047(13) -0.33783(11) -0.53573(8) 0.0539(5) Uani 1 1 d . . .
C1 C -0.4318(8) -0.3661(7) -0.1206(5) 0.043(3) Uani 1 1 d . . .
C2 C -0.4433(8) -0.4469(7) -0.1060(5) 0.043(3) Uani 1 1 d . . .
C3 C -0.3654(9) -0.5017(7) -0.0894(5) 0.050(3) Uani 1 1 d . . .
H3A H -0.3036 -0.4831 -0.0889 0.060 Uiso 1 1 calc R . .
C4 C -0.3713(8) -0.5827(7) -0.0734(5) 0.044(3) Uani 1 1 d . . .
C5 C -0.4662(8) -0.6088(6) -0.0813(5) 0.041(3) Uani 1 1 d . . .
C6 C -0.5484(8) -0.5518(6) -0.0992(5) 0.041(3) Uani 1 1 d . . .
C7 C -0.5331(9) -0.4751(7) -0.1090(5) 0.047(3) Uani 1 1 d . . .
H7A H -0.5872 -0.4395 -0.1184 0.056 Uiso 1 1 calc R . .
C8 C -0.2853(9) -0.6426(7) -0.0500(6) 0.055(3) Uani 1 1 d . . .
C9 C -0.2609(9) -0.6738(9) -0.1035(8) 0.086(5) Uani 1 1 d . . .
H9A H -0.3176 -0.6966 -0.1122 0.130 Uiso 1 1 calc R . .
H9B H -0.2083 -0.7135 -0.0894 0.130 Uiso 1 1 calc R . .
H9C H -0.2415 -0.6310 -0.1426 0.130 Uiso 1 1 calc R . .
C10 C -0.3050(10) -0.7121(8) 0.0144(7) 0.076(4) Uani 1 1 d . . .
H10A H -0.3629 -0.7370 0.0103 0.113 Uiso 1 1 calc R . .
H10B H -0.3142 -0.6930 0.0489 0.113 Uiso 1 1 calc R . .
H10C H -0.2501 -0.7498 0.0243 0.113 Uiso 1 1 calc R . .
C11 C -0.1913(9) -0.6076(8) -0.0379(7) 0.073(4) Uani 1 1 d . . .
H11A H -0.1740 -0.5636 -0.0768 0.109 Uiso 1 1 calc R . .
H11B H -0.1387 -0.6475 -0.0266 0.109 Uiso 1 1 calc R . .
H11C H -0.2026 -0.5900 -0.0026 0.109 Uiso 1 1 calc R . .
C12 C -0.6431(9) -0.5729(7) -0.1088(5) 0.048(3) Uani 1 1 d . . .
H12A H -0.6909 -0.5319 -0.1237 0.058 Uiso 1 1 calc R . .
C13 C -0.7714(6) -0.6546(6) -0.1181(5) 0.047(2) Uani 1 1 d . . .
H13A H -0.7686 -0.6443 -0.1649 0.056 Uiso 1 1 calc R . .
C14 C -0.8516(9) -0.6014(7) -0.1087(7) 0.059(3) Uani 1 1 d . . .
H14A H -0.8388 -0.5470 -0.1364 0.071 Uiso 1 1 calc R . .
H14B H -0.8518 -0.6060 -0.0637 0.071 Uiso 1 1 calc R . .
C15 C -0.9527(9) -0.6206(7) -0.1250(7) 0.070(4) Uani 1 1 d . . .
H15A H -1.0028 -0.5918 -0.1098 0.084 Uiso 1 1 calc R . .
H15B H -0.9585 -0.6025 -0.1721 0.084 Uiso 1 1 calc R . .
C16 C -0.9707(7) -0.7077(6) -0.0944(6) 0.064(3) Uani 1 1 d . . .
H16A H -1.0295 -0.7173 -0.1130 0.077 Uiso 1 1 calc R . .
H16B H -0.9825 -0.7225 -0.0479 0.077 Uiso 1 1 calc R . .
C17 C -0.8861(8) -0.7606(8) -0.1039(7) 0.061(3) Uani 1 1 d . . .
H17A H -0.8987 -0.8158 -0.0784 0.073 Uiso 1 1 calc R . .
H17B H -0.8814 -0.7533 -0.1496 0.073 Uiso 1 1 calc R . .
C18 C -0.7906(6) -0.7408(5) -0.0827(5) 0.043(2) Uani 1 1 d . . .
H18A H -0.7990 -0.7495 -0.0363 0.052 Uiso 1 1 calc R . .
C19 C -0.7039(8) -0.8553(7) -0.0917(5) 0.043(3) Uani 1 1 d . . .
H19A H -0.7652 -0.8717 -0.0969 0.052 Uiso 1 1 calc R . .
C26 C -0.5885(10) -1.1094(8) -0.0980(6) 0.058(3) Uani 1 1 d . . .
C20 C -0.6215(4) -0.9076(4) -0.0895(4) 0.040(3) Uani 1 1 d G . .
C21 C -0.5251(5) -0.8916(3) -0.0828(4) 0.048(3) Uani 1 1 d G . .
C22 C -0.4497(4) -0.9472(4) -0.0796(4) 0.042(3) Uani 1 1 d G . .
C23 C -0.4706(5) -1.0187(4) -0.0831(4) 0.053(3) Uani 1 1 d G . .
H23A H -0.4202 -1.0559 -0.0810 0.064 Uiso 1 1 calc R . .
C24 C -0.5670(6) -1.0348(3) -0.0898(4) 0.046(3) Uani 1 1 d G . .
C25 C -0.6424(4) -0.9792(4) -0.0930(4) 0.050(3) Uani 1 1 d G . .
H25A H -0.7069 -0.9899 -0.0975 0.060 Uiso 1 1 calc R . .
C27 C -0.3390(9) -0.9289(8) -0.0759(6) 0.057(3) Uani 1 1 d . . .
C28 C -0.3080(10) -0.8574(8) -0.1334(7) 0.073(4) Uani 1 1 d . . .
H28A H -0.3523 -0.8130 -0.1379 0.109 Uiso 1 1 calc R . .
H28B H -0.3091 -0.8681 -0.1724 0.109 Uiso 1 1 calc R . .
H28C H -0.2428 -0.8453 -0.1266 0.109 Uiso 1 1 calc R . .
C29 C -0.3239(10) -0.9136(9) -0.0125(7) 0.076(4) Uani 1 1 d . . .
H29A H -0.3667 -0.8700 -0.0130 0.114 Uiso 1 1 calc R . .
H29B H -0.2570 -0.9012 -0.0105 0.114 Uiso 1 1 calc R . .
H29C H -0.3387 -0.9602 0.0251 0.114 Uiso 1 1 calc R . .
C30 C -0.2674(12) -1.0005(9) -0.0711(10) 0.109(6) Uani 1 1 d . . .
H30A H -0.2012 -0.9869 -0.0691 0.163 Uiso 1 1 calc R . .
H30B H -0.2748 -1.0130 -0.1089 0.163 Uiso 1 1 calc R . .
H30C H -0.2824 -1.0456 -0.0324 0.163 Uiso 1 1 calc R . .
C31 C -0.3865(10) -0.1670(6) -0.2768(6) 0.048(3) Uani 1 1 d . . .
C32 C -0.4084(9) -0.1378(6) -0.3469(5) 0.047(3) Uani 1 1 d . . .
C33 C -0.3325(9) -0.1318(7) -0.3946(6) 0.054(3) Uani 1 1 d . . .
H33A H -0.2695 -0.1513 -0.3801 0.065 Uiso 1 1 calc R . .
C34 C -0.3493(9) -0.0982(7) -0.4613(6) 0.052(3) Uani 1 1 d . . .
C35 C -0.4496(8) -0.0707(7) -0.4822(5) 0.044(3) Uani 1 1 d . . .
C36 C -0.5209(8) -0.0800(6) -0.4351(5) 0.041(3) Uani 1 1 d . . .
C37 C -0.5005(9) -0.1129(7) -0.3694(5) 0.048(3) Uani 1 1 d . . .
H37A H -0.5514 -0.1183 -0.3394 0.058 Uiso 1 1 calc R . .
C38 C -0.2634(10) -0.0928(8) -0.5094(6) 0.064(4) Uani 1 1 d . . .
C39 C -0.2871(11) -0.1283(11) -0.5556(8) 0.095(5) Uani 1 1 d . . .
H39A H -0.2959 -0.1839 -0.5323 0.143 Uiso 1 1 calc R . .
H39B H -0.2346 -0.1211 -0.5868 0.143 Uiso 1 1 calc R . .
H39C H -0.3465 -0.1032 -0.5780 0.143 Uiso 1 1 calc R . .
C40 C -0.1698(11) -0.1282(11) -0.4732(8) 0.099(6) Uani 1 1 d . . .
H40A H -0.1764 -0.1838 -0.4483 0.148 Uiso 1 1 calc R . .
H40B H -0.1565 -0.1024 -0.4443 0.148 Uiso 1 1 calc R . .
H40C H -0.1167 -0.1212 -0.5041 0.148 Uiso 1 1 calc R . .
C41 C -0.2528(10) -0.0025(9) -0.5489(7) 0.082(5) Uani 1 1 d . . .
H41A H -0.2002 0.0051 -0.5801 0.124 Uiso 1 1 calc R . .
H41B H -0.2388 0.0225 -0.5195 0.124 Uiso 1 1 calc R . .
H41C H -0.3128 0.0205 -0.5714 0.124 Uiso 1 1 calc R . .
C42 C -0.6175(9) -0.0468(8) -0.4535(6) 0.057(3) Uani 1 1 d . . .
H42A H -0.6607 -0.0535 -0.4188 0.068 Uiso 1 1 calc R . .
C43 C -0.7514(6) 0.0380(7) -0.5234(4) 0.055(2) Uani 1 1 d . . .
H43A H -0.7384 0.0934 -0.5329 0.066 Uiso 1 1 calc R . .
C44 C -0.8253(7) 0.0110(7) -0.4663(5) 0.056(3) Uani 1 1 d . . .
H44A H -0.8350 -0.0452 -0.4530 0.067 Uiso 1 1 calc R . .
H44B H -0.7999 0.0192 -0.4292 0.067 Uiso 1 1 calc R . .
C45 C -0.9214(7) 0.0571(8) -0.4868(5) 0.076(3) Uani 1 1 d . . .
H45A H -0.9131 0.1117 -0.4928 0.091 Uiso 1 1 calc R . .
H45B H -0.9693 0.0356 -0.4520 0.091 Uiso 1 1 calc R . .
C46 C -0.9601(8) 0.0551(9) -0.5494(6) 0.077(4) Uani 1 1 d . . .
H46A H -0.9739 0.0012 -0.5427 0.092 Uiso 1 1 calc R . .
H46B H -1.0205 0.0875 -0.5616 0.092 Uiso 1 1 calc R . .
C47 C -0.8844(8) 0.0861(8) -0.6032(6) 0.058(3) Uani 1 1 d . . .
H47A H -0.8707 0.1401 -0.6098 0.070 Uiso 1 1 calc R . .
H47B H -0.9096 0.0865 -0.6438 0.070 Uiso 1 1 calc R . .
C48 C -0.7905(7) 0.0337(7) -0.5847(4) 0.058(3) Uani 1 1 d . . .
H48A H -0.8072 -0.0210 -0.5747 0.070 Uiso 1 1 calc R . .
C49 C -0.7220(9) 0.0918(7) -0.6935(5) 0.053(3) Uani 1 1 d . . .
H49A H -0.7853 0.1122 -0.7063 0.064 Uiso 1 1 calc R . .
C50 C -0.6492(10) 0.1074(8) -0.7442(6) 0.058(3) Uani 1 1 d . . .
C51 C -0.5512(10) 0.0720(7) -0.7329(5) 0.050(3) Uani 1 1 d . . .
C52 C -0.4853(10) 0.0861(7) -0.7868(5) 0.056(3) Uani 1 1 d . . .
C53 C -0.5220(10) 0.1338(8) -0.8485(6) 0.056(3) Uani 1 1 d . . .
H53A H -0.4799 0.1439 -0.8843 0.068 Uiso 1 1 calc R . .
C54 C -0.6156(10) 0.1666(7) -0.8598(5) 0.054(3) Uani 1 1 d . . .
C55 C -0.6792(9) 0.1550(7) -0.8088(5) 0.050(3) Uani 1 1 d . . .
H55A H -0.7423 0.1783 -0.8164 0.060 Uiso 1 1 calc R . .
C56 C -0.6474(11) 0.2170(8) -0.9290(6) 0.059(3) Uani 1 1 d . . .
C57 C -0.3799(10) 0.0488(9) -0.7760(6) 0.069(4) Uani 1 1 d . . .
C58 C -0.3200(13) 0.0708(11) -0.8386(7) 0.106(6) Uani 1 1 d . . .
H58A H -0.3491 0.0505 -0.8674 0.160 Uiso 1 1 calc R . .
H58B H -0.2543 0.0484 -0.8285 0.160 Uiso 1 1 calc R . .
H58C H -0.3185 0.1274 -0.8595 0.160 Uiso 1 1 calc R . .
C59 C -0.3286(10) 0.0847(12) -0.7297(8) 0.107(6) Uani 1 1 d . . .
H59A H -0.2625 0.0628 -0.7207 0.160 Uiso 1 1 calc R . .
H59B H -0.3648 0.0713 -0.6893 0.160 Uiso 1 1 calc R . .
H59C H -0.3278 0.1413 -0.7514 0.160 Uiso 1 1 calc R . .
C60 C -0.3843(14) -0.0410(9) -0.7446(8) 0.111(6) Uani 1 1 d . . .
H60A H -0.4164 -0.0594 -0.7736 0.166 Uiso 1 1 calc R . .
H60B H -0.4202 -0.0557 -0.7041 0.166 Uiso 1 1 calc R . .
H60C H -0.3189 -0.0645 -0.7364 0.166 Uiso 1 1 calc R . .
C61 C -0.2214(12) -0.2291(8) -0.0826(6) 0.062(4) Uani 1 1 d . . .
C62 C -0.1611(10) -0.2341(7) -0.0247(6) 0.053(3) Uani 1 1 d . . .
C63 C -0.0638(10) -0.2529(7) -0.0218(6) 0.058(3) Uani 1 1 d . . .
H63A H -0.0330 -0.2673 -0.0538 0.070 Uiso 1 1 calc R . .
C64 C -0.0083(9) -0.2503(7) 0.0317(6) 0.052(3) Uani 1 1 d . . .
C65 C -0.0544(10) -0.2313(7) 0.0805(5) 0.056(3) Uani 1 1 d . . .
C66 C -0.1562(10) -0.2158(8) 0.0789(6) 0.059(3) Uani 1 1 d . . .
C67 C -0.2077(10) -0.2171(7) 0.0268(6) 0.058(3) Uani 1 1 d . . .
H67A H -0.2751 -0.2064 0.0253 0.070 Uiso 1 1 calc R . .
C68 C -0.2147(11) -0.2000(10) 0.1342(7) 0.082(5) Uani 1 1 d . . .
C69 C -0.3253(9) -0.1930(12) 0.1255(8) 0.102(6) Uani 1 1 d . . .
H69A H -0.3474 -0.2418 0.1256 0.153 Uiso 1 1 calc R . .
H69B H -0.3418 -0.1506 0.0847 0.153 Uiso 1 1 calc R . .
H69C H -0.3563 -0.1823 0.1608 0.153 Uiso 1 1 calc R . .
C70 C -0.1811(11) -0.1188(10) 0.1321(9) 0.098(5) Uani 1 1 d . . .
H70A H -0.1966 -0.0780 0.0903 0.147 Uiso 1 1 calc R . .
H70B H -0.1116 -0.1223 0.1388 0.147 Uiso 1 1 calc R . .
H70C H -0.2145 -0.1064 0.1659 0.147 Uiso 1 1 calc R . .
C71 C -0.1893(12) -0.2657(10) 0.2029(6) 0.086(5) Uani 1 1 d . . .
H71A H -0.2083 -0.3160 0.2046 0.129 Uiso 1 1 calc R . .
H71B H -0.2239 -0.2532 0.2363 0.129 Uiso 1 1 calc R . .
H71C H -0.1200 -0.2681 0.2100 0.129 Uiso 1 1 calc R . .
C72 C 0.0959(11) -0.2701(9) 0.0291(7) 0.073(4) Uani 1 1 d . . .
H72A H 0.1192 -0.2833 -0.0054 0.087 Uiso 1 1 calc R . .
C73 C 0.2662(8) -0.2761(7) 0.0569(5) 0.060(3) Uani 1 1 d . . .
H73A H 0.2861 -0.2226 0.0298 0.072 Uiso 1 1 calc R . .
C74 C 0.2980(11) -0.3290(9) 0.0228(7) 0.076(4) Uani 1 1 d . . .
H74A H 0.2675 -0.3102 -0.0198 0.091 Uiso 1 1 calc R . .
H74B H 0.2773 -0.3822 0.0479 0.091 Uiso 1 1 calc R . .
C75 C 0.4078(10) -0.3306(8) 0.0147(6) 0.078(4) Uani 1 1 d . . .
H75A H 0.4272 -0.3699 -0.0032 0.093 Uiso 1 1 calc R . .
H75B H 0.4261 -0.2795 -0.0169 0.093 Uiso 1 1 calc R . .
C76 C 0.4631(9) -0.3486(9) 0.0753(7) 0.081(4) Uani 1 1 d . . .
H76A H 0.5321 -0.3415 0.0643 0.098 Uiso 1 1 calc R . .
H76B H 0.4561 -0.4038 0.1034 0.098 Uiso 1 1 calc R . .
C77 C 0.4314(9) -0.2987(9) 0.1127(7) 0.075(4) Uani 1 1 d . . .
H77A H 0.4488 -0.2443 0.0886 0.090 Uiso 1 1 calc R . .
H77B H 0.4638 -0.3183 0.1548 0.090 Uiso 1 1 calc R . .
C78 C 0.3186(8) -0.3024(7) 0.1227(5) 0.062(3) Uani 1 1 d . . .
H78A H 0.3052 -0.3583 0.1468 0.075 Uiso 1 1 calc R . .
C79 C 0.3205(9) -0.2396(7) 0.2022(6) 0.057(3) Uani 1 1 d . . .
H79A H 0.3876 -0.2521 0.2045 0.068 Uiso 1 1 calc R . .
C80 C 0.2817(7) -0.2029(7) 0.2440(5) 0.054(3) Uani 1 1 d . . .
C81 C 0.1795(7) -0.1840(6) 0.2454(4) 0.050(3) Uani 1 1 d . . .
C82 C 0.1455(8) -0.1432(6) 0.2891(5) 0.058(3) Uani 1 1 d . . .
C83 C 0.2181(8) -0.1316(7) 0.3251(5) 0.066(4) Uani 1 1 d . . .
H83A H 0.2006 -0.1005 0.3488 0.079 Uiso 1 1 calc R . .
C84 C 0.3173(7) -0.1614(6) 0.3305(5) 0.049(3) Uani 1 1 d . . .
C85 C 0.3473(7) -0.1935(7) 0.2869(5) 0.061(3) Uani 1 1 d . . .
H85A H 0.4129 -0.2096 0.2857 0.074 Uiso 1 1 calc R . .
C86 C 0.3868(7) -0.1569(8) 0.3803(5) 0.048(3) Uani 1 1 d . . .
C87 C 0.0396(10) -0.1160(11) 0.2907(7) 0.074(4) Uani 1 1 d . . .
C88 C -0.0247(13) -0.1844(11) 0.3097(8) 0.105(6) Uani 1 1 d . . .
H88A H -0.0064 -0.2226 0.3521 0.157 Uiso 1 1 calc R . .
H88B H -0.0175 -0.2086 0.2782 0.157 Uiso 1 1 calc R . .
H88C H -0.0918 -0.1662 0.3109 0.157 Uiso 1 1 calc R . .
C89 C 0.0091(10) -0.0589(11) 0.2254(8) 0.105(6) Uani 1 1 d . . .
H89A H 0.0204 -0.0827 0.1939 0.158 Uiso 1 1 calc R . .
H89B H 0.0463 -0.0124 0.2132 0.158 Uiso 1 1 calc R . .
H89C H -0.0594 -0.0445 0.2265 0.158 Uiso 1 1 calc R . .
C90 C 0.0202(13) -0.0759(15) 0.3400(11) 0.159(11) Uani 1 1 d . . .
H90A H 0.0382 -0.1125 0.3830 0.238 Uiso 1 1 calc R . .
H90B H -0.0482 -0.0604 0.3397 0.238 Uiso 1 1 calc R . .
H90C H 0.0584 -0.0299 0.3278 0.238 Uiso 1 1 calc R . .
C91 C -0.0070(11) -0.2225(7) -0.2692(5) 0.049(3) Uani 1 1 d . . .
C92 C 0.0062(8) -0.1331(6) -0.2849(5) 0.041(3) Uani 1 1 d . . .
C93 C 0.1001(8) -0.1095(7) -0.2819(6) 0.045(3) Uani 1 1 d . . .
H93A H 0.1538 -0.1456 -0.2711 0.054 Uiso 1 1 calc R . .
C94 C 0.1104(8) -0.0278(7) -0.2961(5) 0.041(3) Uani 1 1 d . . .
C95 C 0.0288(8) 0.0256(6) -0.3115(5) 0.042(3) Uani 1 1 d . . .
C96 C -0.0646(8) 0.0013(6) -0.3176(5) 0.041(3) Uani 1 1 d . . .
C97 C -0.0736(8) -0.0783(7) -0.3035(5) 0.043(3) Uani 1 1 d . . .
H97A H -0.1349 -0.0960 -0.3066 0.052 Uiso 1 1 calc R . .
C98 C -0.1543(9) 0.0607(7) -0.3396(6) 0.054(3) Uani 1 1 d . . .
C99 C -0.2424(9) 0.0188(8) -0.3465(8) 0.086(5) Uani 1 1 d . . .
H99A H -0.2976 0.0561 -0.3603 0.130 Uiso 1 1 calc R . .
H99B H -0.2571 -0.0224 -0.3051 0.130 Uiso 1 1 calc R . .
H99C H -0.2286 -0.0039 -0.3784 0.130 Uiso 1 1 calc R . .
C100 C -0.1331(10) 0.1257(7) -0.4056(6) 0.073(4) Uani 1 1 d . . .
H10D H -0.1885 0.1628 -0.4187 0.110 Uiso 1 1 calc R . .
H10E H -0.1207 0.1028 -0.4375 0.110 Uiso 1 1 calc R . .
H10F H -0.0765 0.1527 -0.4022 0.110 Uiso 1 1 calc R . .
C101 C -0.1811(11) 0.0988(9) -0.2898(7) 0.086(5) Uani 1 1 d . . .
H10G H -0.2362 0.1358 -0.3056 0.129 Uiso 1 1 calc R . .
H10H H -0.1262 0.1260 -0.2845 0.129 Uiso 1 1 calc R . .
H10I H -0.1977 0.0583 -0.2485 0.129 Uiso 1 1 calc R . .
C102 C 0.2084(8) -0.0071(6) -0.2919(5) 0.039(2) Uani 1 1 d . . .
H10J H 0.2569 -0.0477 -0.2799 0.047 Uiso 1 1 calc R . .
C103 C 0.3383(6) 0.0828(5) -0.3064(5) 0.045(2) Uani 1 1 d . . .
H10K H 0.3544 0.1129 -0.3525 0.054 Uiso 1 1 calc R . .
C104 C 0.4129(8) 0.0136(7) -0.2809(6) 0.053(3) Uani 1 1 d . . .
H10L H 0.4014 -0.0167 -0.2347 0.064 Uiso 1 1 calc R . .
H10M H 0.4078 -0.0210 -0.3043 0.064 Uiso 1 1 calc R . .
C105 C 0.5123(9) 0.0465(8) -0.2911(8) 0.086(5) Uani 1 1 d . . .
H10N H 0.5607 0.0029 -0.2745 0.103 Uiso 1 1 calc R . .
H10O H 0.5239 0.0732 -0.3378 0.103 Uiso 1 1 calc R . .
C106 C 0.5274(7) 0.1028(7) -0.2595(6) 0.063(3) Uani 1 1 d . . .
H10P H 0.5914 0.1247 -0.2716 0.075 Uiso 1 1 calc R . .
H10Q H 0.5251 0.0752 -0.2124 0.075 Uiso 1 1 calc R . .
C107 C 0.4469(9) 0.1710(7) -0.2811(6) 0.059(3) Uani 1 1 d . . .
H10R H 0.4524 0.2036 -0.2559 0.071 Uiso 1 1 calc R . .
H10S H 0.4561 0.2042 -0.3269 0.071 Uiso 1 1 calc R . .
C108 C 0.3466(6) 0.1375(5) -0.2707(4) 0.0408(19) Uani 1 1 d . . .
H10T H 0.3378 0.1065 -0.2238 0.049 Uiso 1 1 calc R . .
C109 C 0.2662(9) 0.2645(7) -0.2899(5) 0.049(3) Uani 1 1 d . . .
H10U H 0.3262 0.2774 -0.2792 0.058 Uiso 1 1 calc R . .
C110 C 0.1870(8) 0.3229(6) -0.3013(5) 0.052(3) Uani 1 1 d . . .
C111 C 0.0879(7) 0.3069(5) -0.3083(4) 0.038(3) Uani 1 1 d . . .
C112 C 0.0089(8) 0.3663(6) -0.3107(5) 0.055(3) Uani 1 1 d . . .
C113 C 0.0399(7) 0.4347(5) -0.3092(5) 0.049(3) Uani 1 1 d . . .
H11D H -0.0084 0.4743 -0.3137 0.059 Uiso 1 1 calc R . .
C114 C 0.1359(8) 0.4527(6) -0.3017(5) 0.057(3) Uani 1 1 d . . .
C115 C 0.2081(8) 0.3972(6) -0.2973(6) 0.058(3) Uani 1 1 d . . .
H11E H 0.2725 0.4071 -0.2917 0.070 Uiso 1 1 calc R . .
C116 C 0.1606(13) 0.5270(7) -0.2920(8) 0.076(4) Uani 1 1 d . . .
C117 C -0.0948(10) 0.3489(7) -0.3168(7) 0.059(3) Uani 1 1 d . . .
C118 C -0.1633(9) 0.4194(9) -0.3194(8) 0.084(5) Uani 1 1 d . . .
H11F H -0.1555 0.4295 -0.2805 0.126 Uiso 1 1 calc R . .
H11G H -0.2300 0.4073 -0.3224 0.126 Uiso 1 1 calc R . .
H11H H -0.1471 0.4654 -0.3570 0.126 Uiso 1 1 calc R . .
C119 C -0.1113(11) 0.3348(9) -0.3795(8) 0.082(5) Uani 1 1 d . . .
H11I H -0.0691 0.2911 -0.3797 0.124 Uiso 1 1 calc R . .
H11J H -0.0967 0.3816 -0.4169 0.124 Uiso 1 1 calc R . .
H11K H -0.1784 0.3228 -0.3812 0.124 Uiso 1 1 calc R . .
C120 C -0.1204(10) 0.2794(9) -0.2552(7) 0.082(4) Uani 1 1 d . . .
H12B H -0.1101 0.2920 -0.2178 0.123 Uiso 1 1 calc R . .
H12C H -0.0795 0.2338 -0.2522 0.123 Uiso 1 1 calc R . .
H12D H -0.1879 0.2682 -0.2565 0.123 Uiso 1 1 calc R . .
C121 C -0.0488(11) -0.4184(7) -0.1170(6) 0.055(4) Uani 1 1 d . . .
C122 C -0.0261(9) -0.4483(6) -0.0442(5) 0.043(3) Uani 1 1 d . . .
C123 C -0.1003(8) -0.4545(6) 0.0012(6) 0.044(3) Uani 1 1 d . . .
H12E H -0.1636 -0.4379 -0.0142 0.052 Uiso 1 1 calc R . .
C124 C -0.0862(8) -0.4839(6) 0.0679(5) 0.041(3) Uani 1 1 d . . .
C125 C 0.0097(8) -0.5086(6) 0.0906(5) 0.043(3) Uani 1 1 d . . .
C126 C 0.0899(9) -0.5024(7) 0.0444(5) 0.046(3) Uani 1 1 d . . .
C127 C 0.0684(9) -0.4718(7) -0.0235(5) 0.044(3) Uani 1 1 d . . .
H12F H 0.1184 -0.4676 -0.0539 0.053 Uiso 1 1 calc R . .
C128 C -0.1684(8) -0.4934(7) 0.1167(6) 0.054(3) Uani 1 1 d . . .
C129 C -0.1896(10) -0.5790(7) 0.1591(7) 0.073(4) Uani 1 1 d . . .
H12G H -0.2006 -0.6072 0.1316 0.109 Uiso 1 1 calc R . .
H12H H -0.2469 -0.5800 0.1855 0.109 Uiso 1 1 calc R . .
H12I H -0.1346 -0.6037 0.1869 0.109 Uiso 1 1 calc R . .
C130 C -0.1501(10) -0.4439(8) 0.1602(6) 0.071(4) Uani 1 1 d . . .
H13B H -0.0900 -0.4630 0.1837 0.106 Uiso 1 1 calc R . .
H13C H -0.2035 -0.4499 0.1906 0.106 Uiso 1 1 calc R . .
H13D H -0.1458 -0.3889 0.1324 0.106 Uiso 1 1 calc R . .
C131 C -0.2690(10) -0.4572(10) 0.0817(8) 0.085(5) Uani 1 1 d . . .
H13E H -0.2849 -0.4838 0.0537 0.127 Uiso 1 1 calc R . .
H13F H -0.2635 -0.4018 0.0560 0.127 Uiso 1 1 calc R . .
H13G H -0.3198 -0.4642 0.1140 0.127 Uiso 1 1 calc R . .
C132 C 0.1903(7) -0.5252(6) 0.0605(5) 0.040(2) Uani 1 1 d . . .
H13H H 0.2344 -0.5198 0.0264 0.048 Uiso 1 1 calc R . .
C133 C 0.3319(6) -0.5692(6) 0.1315(4) 0.0449(19) Uani 1 1 d . . .
H13I H 0.3543 -0.5307 0.1482 0.054 Uiso 1 1 calc R . .
C134 C 0.3951(8) -0.5646(7) 0.0737(5) 0.054(3) Uani 1 1 d . . .
H13J H 0.3888 -0.5119 0.0397 0.065 Uiso 1 1 calc R . .
H13K H 0.3746 -0.6021 0.0560 0.065 Uiso 1 1 calc R . .
C135 C 0.5031(6) -0.5844(6) 0.0964(5) 0.060(2) Uani 1 1 d . . .
H13L H 0.5448 -0.5826 0.0598 0.072 Uiso 1 1 calc R . .
H13M H 0.5240 -0.5451 0.1120 0.072 Uiso 1 1 calc R . .
C136 C 0.5134(8) -0.6637(7) 0.1492(5) 0.059(3) Uani 1 1 d . . .
H13N H 0.5811 -0.6737 0.1634 0.070 Uiso 1 1 calc R . .
H13O H 0.4983 -0.7030 0.1320 0.070 Uiso 1 1 calc R . .
C137 C 0.4453(9) -0.6738(8) 0.2099(6) 0.064(4) Uani 1 1 d . . .
H13P H 0.4496 -0.7284 0.2409 0.077 Uiso 1 1 calc R . .
H13Q H 0.4656 -0.6402 0.2315 0.077 Uiso 1 1 calc R . .
C138 C 0.3409(7) -0.6505(6) 0.1858(4) 0.048(2) Uani 1 1 d . . .
H13R H 0.3200 -0.6891 0.1688 0.058 Uiso 1 1 calc R . .
C139 C 0.2803(9) -0.6879(7) 0.2986(6) 0.054(3) Uani 1 1 d . . .
H13S H 0.3396 -0.7171 0.3108 0.065 Uiso 1 1 calc R . .
C140 C 0.2122(9) -0.6920(7) 0.3501(5) 0.049(3) Uani 1 1 d . . .
C141 C 0.1149(9) -0.6626(8) 0.3394(5) 0.058(3) Uani 1 1 d . . .
C142 C 0.0500(9) -0.6705(8) 0.3940(6) 0.066(4) Uani 1 1 d . . .
C143 C 0.0855(11) -0.7089(8) 0.4547(6) 0.067(4) Uani 1 1 d . . .
H14C H 0.0445 -0.7136 0.4901 0.081 Uiso 1 1 calc R . .
C144 C 0.1840(9) -0.7433(8) 0.4677(6) 0.061(3) Uani 1 1 d . . .
C145 C 0.2435(9) -0.7317(8) 0.4149(6) 0.065(4) Uani 1 1 d . . .
H14D H 0.3084 -0.7511 0.4221 0.078 Uiso 1 1 calc R . .
C146 C 0.2205(11) -0.7877(8) 0.5353(6) 0.064(4) Uani 1 1 d . . .
C147 C -0.0589(12) -0.6404(12) 0.3820(7) 0.104(7) Uani 1 1 d . . .
C148 C -0.0608(14) -0.5471(13) 0.3463(8) 0.141(9) Uani 1 1 d . . .
H14E H -0.0266 -0.5330 0.3052 0.212 Uiso 1 1 calc R . .
H14F H -0.0295 -0.5252 0.3731 0.212 Uiso 1 1 calc R . .
H14G H -0.1275 -0.5266 0.3387 0.212 Uiso 1 1 calc R . .
C149 C -0.1130(13) -0.6733(15) 0.3446(9) 0.135(8) Uani 1 1 d . . .
H14H H -0.1137 -0.7298 0.3672 0.202 Uiso 1 1 calc R . .
H14I H -0.0824 -0.6610 0.3024 0.202 Uiso 1 1 calc R . .
H14J H -0.1791 -0.6511 0.3390 0.202 Uiso 1 1 calc R . .
C150 C -0.1113(11) -0.6629(14) 0.4500(7) 0.141(9) Uani 1 1 d . . .
H15C H -0.1117 -0.7196 0.4715 0.211 Uiso 1 1 calc R . .
H15D H -0.1775 -0.6410 0.4439 0.211 Uiso 1 1 calc R . .
H15E H -0.0768 -0.6421 0.4765 0.211 Uiso 1 1 calc R . .
C151 C -0.2138(10) -0.3598(7) -0.3046(6) 0.052(3) Uani 1 1 d . . .
C152 C -0.2684(9) -0.3543(7) -0.3625(6) 0.050(3) Uani 1 1 d . . .
C153 C -0.2237(9) -0.3681(7) -0.4141(6) 0.054(3) Uani 1 1 d . . .
H15F H -0.1565 -0.3801 -0.4117 0.065 Uiso 1 1 calc R . .
C154 C -0.2716(9) -0.3653(7) -0.4694(5) 0.050(3) Uani 1 1 d . . .
C155 C -0.3773(8) -0.3484(7) -0.4711(6) 0.052(3) Uani 1 1 d . . .
C156 C -0.4237(9) -0.3273(7) -0.4216(5) 0.046(3) Uani 1 1 d . . .
C157 C -0.3680(9) -0.3302(7) -0.3687(5) 0.051(3) Uani 1 1 d . . .
H15G H -0.3980 -0.3155 -0.3366 0.061 Uiso 1 1 calc R . .
C158 C -0.2226(9) -0.3858(8) -0.5238(6) 0.061(4) Uani 1 1 d . . .
C159 C -0.1079(12) -0.3977(12) -0.5143(8) 0.108(6) Uani 1 1 d . . .
H15H H -0.0783 -0.4098 -0.5493 0.162 Uiso 1 1 calc R . .
H15I H -0.0933 -0.4405 -0.4733 0.162 Uiso 1 1 calc R . .
H15J H -0.0823 -0.3499 -0.5144 0.162 Uiso 1 1 calc R . .
C160 C -0.2560(11) -0.4609(9) -0.5254(7) 0.083(5) Uani 1 1 d . . .
H16C H -0.3257 -0.4564 -0.5316 0.125 Uiso 1 1 calc R . .
H16D H -0.2401 -0.5039 -0.4847 0.125 Uiso 1 1 calc R . .
H16E H -0.2238 -0.4707 -0.5607 0.125 Uiso 1 1 calc R . .
C161 C -0.2379(12) -0.3190(10) -0.5884(7) 0.088(5) Uani 1 1 d . . .
H16F H -0.3068 -0.3095 -0.5974 0.132 Uiso 1 1 calc R . .
H16G H -0.2055 -0.3324 -0.6221 0.132 Uiso 1 1 calc R . .
H16H H -0.2112 -0.2721 -0.5875 0.132 Uiso 1 1 calc R . .
C162 C -0.5251(9) -0.3048(7) -0.4218(5) 0.048(3) Uani 1 1 d . . .
H16I H -0.5477 -0.2894 -0.3883 0.058 Uiso 1 1 calc R . .
C163 C -0.6895(8) -0.2690(6) -0.4659(5) 0.057(3) Uani 1 1 d . . .
H16J H -0.6911 -0.2180 -0.5032 0.068 Uiso 1 1 calc R . .
C164 C -0.7289(10) -0.2524(8) -0.4075(6) 0.065(4) Uani 1 1 d . . .
H16K H -0.6864 -0.2171 -0.3988 0.078 Uiso 1 1 calc R . .
H16L H -0.7292 -0.3016 -0.3692 0.078 Uiso 1 1 calc R . .
C165 C -0.8330(11) -0.2147(9) -0.4204(7) 0.087(4) Uani 1 1 d . . .
H16M H -0.8321 -0.1638 -0.4569 0.104 Uiso 1 1 calc R . .
H16N H -0.8578 -0.2060 -0.3822 0.104 Uiso 1 1 calc R . .
C166 C -0.9003(11) -0.2689(10) -0.4361(6) 0.096(5) Uani 1 1 d . . .
H16O H -0.9655 -0.2436 -0.4460 0.115 Uiso 1 1 calc R . .
H16P H -0.9054 -0.3182 -0.3983 0.115 Uiso 1 1 calc R . .
C167 C -0.8589(10) -0.2868(10) -0.4961(7) 0.079(4) Uani 1 1 d . . .
H16Q H -0.8996 -0.3240 -0.5037 0.095 Uiso 1 1 calc R . .
H16R H -0.8605 -0.2382 -0.5351 0.095 Uiso 1 1 calc R . .
C168 C -0.7541(7) -0.3212(7) -0.4832(5) 0.058(3) Uani 1 1 d . . .
H16S H -0.7552 -0.3723 -0.4459 0.070 Uiso 1 1 calc R . .
C169 C -0.7540(9) -0.3513(7) -0.5795(5) 0.056(3) Uani 1 1 d . . .
H16T H -0.8219 -0.3454 -0.5772 0.067 Uiso 1 1 calc R . .
C176 C -0.8201(11) -0.4297(10) -0.7635(7) 0.077(4) Uani 1 1 d . . .
C170 C -0.7154(5) -0.3787(5) -0.6297(3) 0.054(3) Uani 1 1 d G . .
C171 C -0.6176(5) -0.4033(5) -0.6317(3) 0.062(4) Uani 1 1 d G . .
C172 C -0.5876(4) -0.4391(5) -0.6746(4) 0.057(3) Uani 1 1 d G . .
C173 C -0.6553(6) -0.4503(5) -0.7154(4) 0.059(3) Uani 1 1 d G . .
H17C H -0.6351 -0.4742 -0.7441 0.070 Uiso 1 1 calc R . .
C174 C -0.7530(5) -0.4257(5) -0.7133(4) 0.058(3) Uani 1 1 d G . .
C175 C -0.7831(4) -0.3899(5) -0.6705(4) 0.058(3) Uani 1 1 d G . .
H17D H -0.8484 -0.3734 -0.6691 0.070 Uiso 1 1 calc R . .
C177 C -0.4760(11) -0.4675(9) -0.6771(7) 0.076(4) Uani 1 1 d . . .
C178 C -0.4100(10) -0.3950(12) -0.7014(9) 0.111(7) Uani 1 1 d . . .
H17E H -0.3427 -0.4129 -0.7021 0.166 Uiso 1 1 calc R . .
H17F H -0.4175 -0.3673 -0.6725 0.166 Uiso 1 1 calc R . .
H17G H -0.4291 -0.3599 -0.7448 0.166 Uiso 1 1 calc R . .
C179 C -0.4485(14) -0.5296(9) -0.6098(8) 0.106(6) Uani 1 1 d . . .
H17H H -0.3811 -0.5474 -0.6103 0.159 Uiso 1 1 calc R . .
H17I H -0.4895 -0.5738 -0.5991 0.159 Uiso 1 1 calc R . .
H17J H -0.4576 -0.5068 -0.5776 0.159 Uiso 1 1 calc R . .
C180 C -0.4627(10) -0.5086(10) -0.7255(8) 0.093(5) Uani 1 1 d . . .
H18B H -0.3953 -0.5262 -0.7261 0.140 Uiso 1 1 calc R . .
H18C H -0.4811 -0.4719 -0.7685 0.140 Uiso 1 1 calc R . .
H18D H -0.5033 -0.5533 -0.7122 0.140 Uiso 1 1 calc R . .
C181 C -0.5193(12) 0.1367(9) -0.5496(8) 0.124(6) Uani 1 1 d D . .
H18E H -0.5488 0.1098 -0.5093 0.149 Uiso 1 1 calc R . .
C182 C -0.373(3) 0.2020(17) -0.5171(14) 0.62(7) Uani 1 1 d D . .
H18F H -0.3924 0.1730 -0.4727 0.923 Uiso 1 1 calc R . .
H18G H -0.3774 0.2577 -0.5262 0.923 Uiso 1 1 calc R . .
H18H H -0.3061 0.1864 -0.5235 0.923 Uiso 1 1 calc R . .
C183 C -0.387(2) 0.2280(18) -0.6275(10) 0.32(2) Uani 1 1 d D . .
H18I H -0.4139 0.2108 -0.6590 0.484 Uiso 1 1 calc R . .
H18J H -0.3179 0.2158 -0.6242 0.484 Uiso 1 1 calc R . .
H18K H -0.3996 0.2842 -0.6411 0.484 Uiso 1 1 calc R . .
C184 C 0.0413(12) -0.7389(11) 0.2029(11) 0.224(15) Uani 1 1 d D . .
H18Y H 0.0146 -0.7472 0.2440 0.269 Uiso 1 1 calc R . .
C185 C 0.020(2) -0.752(2) 0.0980(8) 0.39(3) Uani 1 1 d D . .
H18L H 0.0849 -0.7321 0.0898 0.580 Uiso 1 1 calc R . .
H18M H -0.0257 -0.7123 0.0704 0.580 Uiso 1 1 calc R . .
H18N H 0.0190 -0.7988 0.0887 0.580 Uiso 1 1 calc R . .
C186 C -0.0894(16) -0.8152(16) 0.1906(14) 0.32(2) Uani 1 1 d D . .
H18O H -0.0904 -0.8310 0.2372 0.482 Uiso 1 1 calc R . .
H18P H -0.0864 -0.8614 0.1801 0.482 Uiso 1 1 calc R . .
H18Q H -0.1478 -0.7835 0.1725 0.482 Uiso 1 1 calc R . .
N1 N -0.6708(6) -0.6442(5) -0.0989(4) 0.041(2) Uani 1 1 d . . .
N2 N -0.7015(6) -0.7870(5) -0.0872(4) 0.040(2) Uani 1 1 d . . .
N3 N -0.6553(6) -0.0082(5) -0.5116(4) 0.043(2) Uani 1 1 d . . .
N4 N -0.7085(7) 0.0527(6) -0.6328(4) 0.049(2) Uani 1 1 d . . .
N5 N 0.1583(7) -0.2705(7) 0.0723(5) 0.059(3) Uani 1 1 d . . .
N6 N 0.2695(8) -0.2579(7) 0.1597(5) 0.065(3) Uani 1 1 d . . .
N7 N 0.2348(6) 0.0633(5) -0.3033(4) 0.039(2) Uani 1 1 d . . .
N8 N 0.2629(7) 0.1969(5) -0.2930(4) 0.044(2) Uani 1 1 d . . .
N9 N 0.2225(6) -0.5518(5) 0.1172(4) 0.044(2) Uani 1 1 d . . .
N10 N 0.2675(6) -0.6481(6) 0.2378(4) 0.048(2) Uani 1 1 d . . .
N11 N -0.5871(7) -0.3037(6) -0.4628(4) 0.055(3) Uani 1 1 d . . .
N12 N -0.7069(7) -0.3349(6) -0.5393(5) 0.051(2) Uani 1 1 d . . .
N13 N -0.4358(8) 0.1855(7) -0.5608(7) 0.125(5) Uani 1 1 d D . .
N14 N -0.0054 -0.7699 0.1637 0.175 Uani 1 1 d D . .
O1 O -0.3477(6) -0.3375(4) -0.1296(4) 0.052(2) Uani 1 1 d . . .
O2 O -0.5053(7) -0.3191(5) -0.1230(5) 0.069(3) Uani 1 1 d . . .
O3 O -0.4726(5) -0.6824(4) -0.0746(4) 0.052(2) Uani 1 1 d . . .
O4 O -0.5031(5) -0.8220(4) -0.0796(4) 0.049(2) Uani 1 1 d . . .
O7 O -0.2996(7) -0.1880(6) -0.2568(5) 0.080(3) Uani 1 1 d . . .
O8 O -0.4550(7) -0.1693(5) -0.2371(4) 0.066(2) Uani 1 1 d . . .
O9 O -0.4653(6) -0.0366(5) -0.5452(4) 0.054(2) Uani 1 1 d . . .
O10 O -0.5210(6) 0.0303(5) -0.6751(4) 0.058(2) Uani 1 1 d . . .
O11 O -0.5922(7) 0.2142(6) -0.9739(4) 0.076(3) Uani 1 1 d . . .
O12 O -0.7231(9) 0.2561(7) -0.9366(5) 0.095(3) Uani 1 1 d . . .
O13 O -0.1768(7) -0.2438(6) -0.1267(4) 0.069(3) Uani 1 1 d . . .
O14 O -0.3085(7) -0.2074(6) -0.0828(4) 0.074(3) Uani 1 1 d . . .
O15 O -0.0050(6) -0.2245(6) 0.1278(4) 0.073(3) Uani 1 1 d . . .
O16 O 0.1158(6) -0.2012(5) 0.2135(4) 0.063(2) Uani 1 1 d . . .
O17 O 0.4504(6) -0.2112(5) 0.3993(4) 0.058(2) Uani 1 1 d . . .
O18 O 0.3696(7) -0.1062(5) 0.4059(4) 0.065(2) Uani 1 1 d . . .
O19 O -0.0896(6) -0.2479(5) -0.2575(4) 0.054(2) Uani 1 1 d . . .
O20 O 0.0677(6) -0.2641(5) -0.2698(4) 0.059(2) Uani 1 1 d . . .
O21 O 0.0395(5) 0.1013(4) -0.3225(4) 0.0456(19) Uani 1 1 d . . .
O22 O 0.0667(5) 0.2416(4) -0.3104(4) 0.0455(19) Uani 1 1 d . . .
O23 O 0.0890(8) 0.5685(6) -0.2879(5) 0.078(3) Uani 1 1 d . . .
O24 O 0.2435(10) 0.5396(8) -0.2854(9) 0.156(7) Uani 1 1 d . . .
O25 O 0.0243(7) -0.4173(6) -0.1534(4) 0.067(3) Uani 1 1 d . . .
O26 O -0.1350(6) -0.3989(5) -0.1343(4) 0.063(2) Uani 1 1 d . . .
O27 O 0.0285(5) -0.5383(5) 0.1537(3) 0.0484(19) Uani 1 1 d . . .
O28 O 0.0785(6) -0.6244(6) 0.2782(3) 0.069(3) Uani 1 1 d . . .
O29 O 0.1645(7) -0.7840(5) 0.5804(4) 0.067(2) Uani 1 1 d . . .
O30 O 0.2998(8) -0.8268(8) 0.5443(4) 0.119(5) Uani 1 1 d . . .
O31 O -0.1216(7) -0.3801(6) -0.3045(4) 0.072(3) Uani 1 1 d . . .
O32 O -0.2588(6) -0.3442(5) -0.2606(4) 0.064(2) Uani 1 1 d . . .
O33 O -0.4292(7) -0.3518(5) -0.5193(4) 0.063(2) Uani 1 1 d . . .
O34 O -0.5496(6) -0.3873(5) -0.5957(4) 0.063(2) Uani 1 1 d . . .
O35 O -0.8870(7) -0.3721(6) -0.7890(5) 0.077(3) Uani 1 1 d . . .
O36 O -0.8028(6) -0.4855(6) -0.7825(5) 0.077(3) Uani 1 1 d . . .
O37 O -0.5453(8) 0.1367(6) -0.6033(5) 0.091(3) Uani 1 1 d D . .
O38 O 0.1141(9) -0.7019(7) 0.1865(7) 0.117(4) Uani 1 1 d D . .
O5 O -0.5185(8) -1.1527(6) -0.1035(5) 0.086(3) Uani 1 1 d . . .
O6 O -0.6737(9) -1.1266(6) -0.0967(6) 0.107(4) Uani 1 1 d . . .
C187 C -0.6484(18) -0.496(2) -0.4389(18) 0.350 Uiso 1 1 d D . .
H18R H -0.6901 -0.4759 -0.4145 0.420 Uiso 1 1 calc R . .
O39 O -0.5659(13) -0.4746(10) -0.4523(8) 0.203(7) Uiso 1 1 d D . .
N15 N -0.6813(18) -0.5577(15) -0.4637(12) 0.396 Uiso 1 1 d D . .
C188 C -0.613(2) -0.6293(19) -0.463(2) 0.37(2) Uiso 1 1 d D . .
H18S H -0.5475 -0.6220 -0.4539 0.562 Uiso 1 1 calc R . .
H18T H -0.6151 -0.6325 -0.5056 0.562 Uiso 1 1 calc R . .
H18U H -0.6360 -0.6774 -0.4306 0.562 Uiso 1 1 calc R . .
C189 C -0.7904(19) -0.556(2) -0.4855(17) 0.296(19) Uiso 1 1 d D . .
H18V H -0.8255 -0.5095 -0.4849 0.443 Uiso 1 1 calc R . .
H18W H -0.8214 -0.6024 -0.4560 0.443 Uiso 1 1 calc R . .
H18X H -0.7907 -0.5555 -0.5290 0.443 Uiso 1 1 calc R . .
O40 O -0.5746(12) -0.6703(9) -0.2140(8) 0.182(7) Uiso 1 1 d D . .
O41 O -0.8181(10) -0.0985(7) -0.9302(6) 0.136(4) Uiso 1 1 d D . .
C193 C -0.7285(12) -0.0829(10) -0.9346(8) 0.133(6) Uiso 1 1 d D . .
H19B H -0.6848 -0.1103 -0.9522 0.159 Uiso 1 1 calc R . .
N17 N -0.6895(11) -0.0229(8) -0.9131(7) 0.125(4) Uiso 1 1 d D . .
C194 C -0.5821(11) -0.0161(10) -0.9139(8) 0.122(5) Uiso 1 1 d . . .
H19C H -0.5670 0.0229 -0.8971 0.183 Uiso 1 1 calc R . .
H19D H -0.5579 -0.0005 -0.9580 0.183 Uiso 1 1 calc R . .
H19E H -0.5516 -0.0664 -0.8872 0.183 Uiso 1 1 calc R . .
C195 C -0.7510(15) 0.0155(13) -0.8783(10) 0.172(8) Uiso 1 1 d D . .
H19F H -0.8184 0.0055 -0.8817 0.258 Uiso 1 1 calc R . .
H19G H -0.7425 0.0716 -0.8972 0.258 Uiso 1 1 calc R . .
H19H H -0.7327 -0.0052 -0.8331 0.258 Uiso 1 1 calc R . .
C190 C -0.5016(12) -0.6345(9) -0.2321(9) 0.138(6) Uiso 1 1 d D . .
H19I H -0.4481 -0.6688 -0.2309 0.166 Uiso 1 1 calc R . .
N16 N -0.4730(10) -0.5556(8) -0.2548(7) 0.152(5) Uiso 1 1 d D . .
C191 C -0.3746(11) -0.5289(10) -0.2541(9) 0.161(7) Uiso 1 1 d D . .
H19J H -0.3288 -0.5739 -0.2395 0.241 Uiso 1 1 calc R . .
H19K H -0.3734 -0.5016 -0.2249 0.241 Uiso 1 1 calc R . .
H19L H -0.3568 -0.4937 -0.2974 0.241 Uiso 1 1 calc R . .
C192 C -0.5525(11) -0.4877(9) -0.2817(9) 0.147(6) Uiso 1 1 d D . .
H19M H -0.6156 -0.5097 -0.2776 0.220 Uiso 1 1 calc R . .
H19N H -0.5389 -0.4569 -0.3269 0.220 Uiso 1 1 calc R . .
H19O H -0.5522 -0.4545 -0.2572 0.220 Uiso 1 1 calc R . .
O42 O -0.8778(9) 0.0812(6) -0.1806(5) 0.111(3) Uiso 1 1 d D . .
C196 C -0.9539(14) 0.0416(12) -0.1660(13) 0.231(13) Uiso 1 1 d D . .
N18 N -0.9258(19) -0.0442(11) -0.1302(10) 0.328(17) Uiso 1 1 d D . .
C197 C -0.819(2) -0.0527(14) -0.1220(19) 0.378 Uiso 1 1 d D . .
C198 C -0.989(3) -0.1002(17) -0.113(2) 0.452 Uiso 1 1 d D . .
O43 O -0.7381(8) -0.3651(6) -0.2227(5) 0.110(3) Uiso 1 1 d . . .
O44 O -0.6978(10) -0.1961(8) -0.1879(7) 0.145(5) Uiso 1 1 d . . .
O45 O -0.5741(11) -0.2935(9) -0.2726(7) 0.146(5) Uiso 1 1 d . . .
O46 O -0.8760(10) -0.2775(9) -0.1190(7) 0.145(5) Uiso 1 1 d . . .
O47 O -0.399(2) -0.6617(18) -0.4216(14) 0.341(13) Uiso 1 1 d . . .
O48 O 0.009(2) -0.9907(16) -0.9924(13) 0.313(11) Uiso 1 1 d . . .

loop_
_atom_site_aniso_label
_atom_site_aniso_U_11
_atom_site_aniso_U_22
_atom_site_aniso_U_33
_atom_site_aniso_U_23
_atom_site_aniso_U_13
_atom_site_aniso_U_12
Mn1 0.0462(10) 0.0387(10) 0.0417(9) -0.0216(8) -0.0060(8) -0.0033(8)
Mn2 0.0359(4) 0.0382(5) 0.0288(4) -0.0117(4) -0.0081(4) -0.0026(4)
Mn3 0.0495(11) 0.0394(10) 0.0351(9) -0.0182(7) -0.0079(7) -0.0014(8)
Mn4 0.0365(9) 0.0330(9) 0.0430(9) -0.0168(7) -0.0009(7) -0.0028(7)
Mn5 0.0449(11) 0.0611(12) 0.0337(9) -0.0206(8) -0.0004(7) 0.0032(9)
Mn6 0.0540(12) 0.0946(16) 0.0529(11) -0.0428(11) -0.0098(9) 0.0068(11)
Mn7 0.0378(9) 0.0329(9) 0.0377(9) -0.0134(7) -0.0020(7) -0.0006(7)
Mn8 0.0378(10) 0.0589(12) 0.0290(8) -0.0134(8) -0.0048(7) 0.0013(8)
Mn9 0.0541(12) 0.0696(13) 0.0491(10) -0.0354(9) -0.0158(9) 0.0066(9)
C1 0.038(6) 0.049(7) 0.050(7) -0.026(5) 0.003(5) -0.010(6)
C2 0.039(6) 0.045(7) 0.050(7) -0.024(5) -0.003(5) -0.004(6)
C3 0.059(8) 0.053(8) 0.048(7) -0.028(6) 0.010(6) -0.021(6)
C4 0.037(6) 0.054(8) 0.050(7) -0.028(6) 0.004(5) -0.011(6)
C5 0.041(6) 0.041(7) 0.052(6) -0.027(5) 0.016(5) -0.026(5)
C6 0.041(7) 0.036(6) 0.042(6) -0.012(5) 0.002(5) -0.005(5)
C7 0.055(8) 0.044(7) 0.042(6) -0.019(5) 0.007(6) 0.005(6)
C8 0.037(7) 0.054(8) 0.082(9) -0.032(7) 0.004(6) -0.010(6)
C9 0.033(6) 0.095(11) 0.150(14) -0.069(10) 0.018(7) -0.003(6)
C10 0.062(9) 0.065(9) 0.107(12) -0.040(8) -0.011(8) -0.011(7)
C11 0.048(8) 0.074(9) 0.112(11) -0.051(8) 0.003(7) -0.024(7)
C12 0.048(7) 0.036(6) 0.058(7) -0.016(5) 0.001(5) -0.001(5)
C13 0.035(5) 0.048(5) 0.063(6) -0.027(5) -0.001(4) -0.005(4)
C14 0.044(7) 0.050(8) 0.085(9) -0.027(7) -0.009(6) 0.001(6)
C15 0.038(6) 0.055(7) 0.106(9) -0.020(6) -0.009(6) 0.006(5)
C16 0.041(5) 0.067(7) 0.090(8) -0.036(6) -0.003(6) -0.004(5)
C17 0.035(6) 0.064(8) 0.093(9) -0.037(7) -0.009(6) -0.013(6)
C18 0.037(4) 0.042(5) 0.054(5) -0.022(4) 0.000(4) 0.005(4)
C19 0.038(6) 0.040(6) 0.052(6) -0.018(5) 0.003(5) -0.005(5)
C26 0.071(9) 0.052(8) 0.062(7) -0.033(6) 0.021(6) -0.023(7)
C20 0.044(7) 0.032(6) 0.047(6) -0.017(5) -0.006(5) -0.010(5)
C21 0.050(7) 0.050(8) 0.050(7) -0.026(6) 0.007(6) -0.009(6)
C22 0.041(6) 0.042(7) 0.046(6) -0.021(5) 0.004(5) -0.009(5)
C23 0.067(9) 0.043(7) 0.050(7) -0.018(6) 0.012(6) -0.006(6)
C24 0.069(8) 0.027(6) 0.042(6) -0.013(5) 0.014(6) -0.002(6)
C25 0.055(8) 0.053(8) 0.044(6) -0.021(6) -0.003(6) -0.008(6)
C27 0.049(8) 0.069(9) 0.065(8) -0.039(7) -0.004(6) 0.009(6)
C28 0.065(9) 0.073(9) 0.087(10) -0.035(8) 0.012(7) -0.033(7)
C29 0.069(9) 0.098(11) 0.074(9) -0.046(8) -0.012(7) -0.006(8)
C30 0.079(11) 0.073(10) 0.183(18) -0.065(11) -0.012(11) 0.045(8)
C31 0.061(8) 0.026(6) 0.056(7) -0.017(5) -0.013(6) 0.008(5)
C32 0.058(8) 0.036(6) 0.046(7) -0.014(5) -0.019(6) 0.021(5)
C33 0.056(8) 0.041(7) 0.058(8) -0.012(6) -0.001(6) 0.006(6)
C34 0.052(8) 0.052(8) 0.050(7) -0.020(6) -0.001(6) 0.000(6)
C35 0.046(7) 0.047(7) 0.048(7) -0.027(5) -0.019(5) 0.013(5)
C36 0.034(6) 0.047(7) 0.042(6) -0.018(5) -0.005(5) 0.007(5)
C37 0.051(7) 0.053(8) 0.040(6) -0.018(5) 0.005(5) -0.001(6)
C38 0.054(8) 0.066(9) 0.067(8) -0.022(7) 0.025(6) -0.005(7)
C39 0.081(11) 0.124(14) 0.100(12) -0.071(11) 0.023(9) 0.019(9)
C40 0.050(9) 0.145(16) 0.083(11) -0.027(10) 0.010(8) 0.015(9)
C41 0.051(8) 0.108(13) 0.077(10) -0.022(9) 0.007(7) -0.014(8)
C42 0.070(8) 0.070(8) 0.036(6) -0.028(6) 0.010(6) -0.004(6)
C43 0.045(5) 0.077(7) 0.046(5) -0.029(5) -0.003(4) 0.006(5)
C44 0.041(5) 0.077(8) 0.048(6) -0.023(5) 0.001(4) 0.008(5)
C45 0.053(6) 0.120(10) 0.052(6) -0.032(6) 0.005(5) -0.001(6)
C46 0.047(6) 0.127(12) 0.059(7) -0.041(7) 0.003(5) -0.002(7)
C47 0.040(7) 0.090(10) 0.045(7) -0.026(6) -0.001(5) -0.005(6)
C48 0.047(5) 0.096(8) 0.039(5) -0.035(5) 0.004(4) -0.002(5)
C49 0.047(6) 0.074(7) 0.040(6) -0.024(5) -0.002(5) 0.000(5)
C50 0.060(9) 0.073(9) 0.045(7) -0.026(6) 0.002(6) -0.013(7)
C51 0.064(8) 0.047(6) 0.037(6) -0.016(5) -0.006(6) 0.005(6)
C52 0.078(9) 0.056(8) 0.039(7) -0.024(6) 0.006(6) -0.004(7)
C53 0.065(8) 0.065(8) 0.034(6) -0.016(6) 0.001(6) 0.007(6)
C54 0.074(9) 0.052(7) 0.032(6) -0.012(5) -0.002(6) 0.001(6)
C55 0.062(8) 0.046(6) 0.038(6) -0.014(5) -0.012(6) 0.007(6)
C56 0.075(9) 0.056(7) 0.038(7) -0.009(5) -0.009(6) -0.007(6)
C57 0.062(9) 0.094(10) 0.049(7) -0.028(7) -0.004(6) 0.012(7)
C58 0.098(13) 0.138(14) 0.058(9) -0.015(9) 0.012(8) 0.023(10)
C59 0.048(8) 0.176(17) 0.083(10) -0.034(10) -0.021(7) -0.001(9)
C60 0.137(15) 0.084(11) 0.091(12) -0.017(9) 0.018(10) 0.037(10)
C61 0.082(10) 0.071(9) 0.050(7) -0.039(7) -0.027(7) -0.001(8)
C62 0.062(8) 0.053(7) 0.044(7) -0.016(5) -0.017(6) -0.010(6)
C63 0.066(9) 0.051(8) 0.051(7) -0.011(6) -0.001(6) -0.006(7)
C64 0.056(8) 0.053(7) 0.046(7) -0.019(6) -0.009(6) 0.004(6)
C65 0.073(9) 0.059(8) 0.034(6) -0.015(6) -0.009(6) 0.004(7)
C66 0.068(9) 0.070(9) 0.048(7) -0.032(6) -0.008(6) -0.014(7)
C67 0.070(9) 0.063(8) 0.047(7) -0.027(6) -0.007(6) 0.006(7)
C68 0.072(10) 0.130(14) 0.076(10) -0.076(10) 0.012(7) 0.001(9)
C69 0.039(7) 0.203(19) 0.106(12) -0.110(13) -0.006(7) 0.020(9)
C70 0.068(10) 0.100(13) 0.141(15) -0.064(11) -0.009(10) 0.005(9)
C71 0.092(11) 0.116(13) 0.051(8) -0.032(8) -0.004(7) -0.019(9)
C72 0.091(11) 0.081(10) 0.059(8) -0.040(7) -0.020(7) 0.003(8)
C73 0.059(6) 0.069(7) 0.049(6) -0.023(5) 0.000(5) 0.007(6)
C74 0.081(10) 0.099(11) 0.060(8) -0.044(8) -0.011(7) 0.017(8)
C75 0.093(9) 0.079(9) 0.064(7) -0.033(7) 0.007(6) 0.018(7)
C76 0.061(7) 0.111(10) 0.093(10) -0.064(8) -0.003(7) 0.011(7)
C77 0.055(8) 0.092(10) 0.081(9) -0.038(8) 0.016(7) 0.001(7)
C78 0.060(6) 0.068(7) 0.067(7) -0.035(6) -0.004(5) 0.000(5)
C79 0.046(7) 0.071(8) 0.056(7) -0.026(6) -0.015(5) -0.008(6)
C80 0.042(7) 0.071(8) 0.064(7) -0.043(7) -0.004(6) 0.001(6)
C81 0.046(7) 0.074(8) 0.039(6) -0.031(5) 0.007(5) -0.020(6)
C82 0.064(8) 0.057(8) 0.062(7) -0.034(6) -0.005(6) 0.001(6)
C83 0.068(9) 0.087(10) 0.053(8) -0.039(7) -0.019(7) 0.009(8)
C84 0.058(8) 0.054(7) 0.040(5) -0.024(5) -0.001(5) 0.003(6)
C85 0.048(7) 0.084(9) 0.058(7) -0.037(6) -0.018(5) 0.028(6)
C86 0.031(6) 0.071(8) 0.034(5) -0.010(5) 0.000(4) -0.014(6)
C87 0.055(8) 0.124(13) 0.066(9) -0.060(9) -0.008(7) -0.001(9)
C88 0.105(13) 0.118(14) 0.095(12) -0.047(10) 0.031(10) -0.014(11)
C89 0.052(8) 0.169(17) 0.123(13) -0.092(12) -0.037(8) 0.045(9)
C90 0.094(13) 0.29(3) 0.20(2) -0.22(2) -0.040(13) 0.068(15)
C91 0.083(10) 0.039(7) 0.032(6) -0.019(5) 0.007(6) -0.019(7)
C92 0.056(7) 0.034(6) 0.041(6) -0.022(5) 0.015(5) -0.011(5)
C93 0.040(7) 0.037(6) 0.066(8) -0.027(6) 0.005(6) -0.011(5)
C94 0.039(6) 0.045(7) 0.045(6) -0.024(5) 0.000(5) -0.002(5)
C95 0.055(7) 0.036(6) 0.033(6) -0.012(5) -0.004(5) 0.014(5)
C96 0.043(7) 0.039(7) 0.046(6) -0.022(5) 0.009(5) -0.006(5)
C97 0.030(6) 0.046(7) 0.054(7) -0.020(5) 0.008(5) -0.008(5)
C98 0.036(7) 0.054(8) 0.081(9) -0.035(7) 0.006(6) -0.002(6)
C99 0.042(8) 0.061(9) 0.140(14) -0.022(8) -0.021(8) 0.010(6)
C100 0.061(9) 0.057(8) 0.070(9) 0.008(6) -0.017(7) 0.016(7)
C101 0.095(11) 0.081(10) 0.088(10) -0.044(8) 0.004(8) 0.026(8)
C102 0.037(6) 0.034(6) 0.045(6) -0.016(4) 0.005(4) 0.005(5)
C103 0.038(5) 0.044(5) 0.059(6) -0.025(5) 0.001(4) -0.002(4)
C104 0.040(7) 0.049(7) 0.076(8) -0.032(6) -0.012(6) 0.014(6)
C105 0.042(6) 0.062(8) 0.156(14) -0.046(8) -0.021(7) 0.010(6)
C106 0.033(5) 0.076(8) 0.082(8) -0.034(6) -0.013(5) 0.007(5)
C107 0.061(8) 0.041(6) 0.081(8) -0.029(6) 0.010(6) -0.003(6)
C108 0.038(4) 0.042(5) 0.039(5) -0.012(4) -0.003(4) -0.004(4)
C109 0.054(7) 0.043(6) 0.056(6) -0.026(5) 0.003(5) -0.010(5)
C110 0.062(8) 0.044(7) 0.049(7) -0.021(6) 0.007(6) 0.007(6)
C111 0.045(7) 0.028(6) 0.037(6) -0.007(5) 0.001(5) 0.005(5)
C112 0.068(9) 0.045(7) 0.046(7) -0.016(6) -0.001(6) 0.017(6)
C113 0.061(8) 0.036(7) 0.050(7) -0.019(5) -0.008(6) 0.019(6)
C114 0.063(9) 0.046(8) 0.071(9) -0.032(7) -0.005(7) 0.004(7)
C115 0.058(8) 0.035(7) 0.087(9) -0.029(6) 0.007(7) -0.006(6)
C116 0.090(11) 0.032(7) 0.118(12) -0.043(7) -0.020(9) 0.013(7)
C117 0.055(8) 0.042(7) 0.084(10) -0.029(7) -0.005(7) 0.006(6)
C118 0.044(8) 0.109(12) 0.122(12) -0.070(10) -0.017(8) 0.003(7)
C119 0.075(10) 0.083(10) 0.105(12) -0.056(9) -0.039(9) 0.035(8)
C120 0.063(9) 0.091(11) 0.097(11) -0.046(9) 0.019(8) 0.005(8)
C121 0.079(10) 0.038(7) 0.041(7) -0.005(5) -0.041(7) 0.000(6)
C122 0.055(7) 0.037(6) 0.041(6) -0.015(5) -0.007(6) -0.016(5)
C123 0.039(6) 0.038(6) 0.058(7) -0.023(5) -0.019(5) 0.004(5)
C124 0.043(7) 0.040(6) 0.042(6) -0.016(5) -0.009(5) 0.000(5)
C125 0.047(7) 0.042(6) 0.038(6) -0.013(5) 0.001(5) -0.009(5)
C126 0.053(7) 0.056(8) 0.035(6) -0.026(6) -0.003(5) 0.003(6)
C127 0.053(7) 0.046(7) 0.036(6) -0.021(5) -0.016(5) 0.010(5)
C128 0.037(7) 0.054(8) 0.061(8) -0.013(6) -0.015(6) 0.011(5)
C129 0.066(9) 0.057(8) 0.079(10) -0.008(7) 0.006(7) -0.005(7)
C130 0.072(9) 0.079(9) 0.062(8) -0.028(7) 0.007(7) -0.006(7)
C131 0.046(8) 0.101(12) 0.090(11) -0.021(9) -0.009(8) 0.016(8)
C132 0.031(5) 0.058(6) 0.027(5) -0.012(4) -0.008(4) 0.003(4)
C133 0.034(4) 0.064(6) 0.041(5) -0.025(4) -0.006(3) 0.002(4)
C134 0.059(6) 0.059(7) 0.044(5) -0.019(5) 0.002(5) -0.004(5)
C135 0.041(5) 0.079(7) 0.055(6) -0.021(5) 0.002(4) 0.001(5)
C136 0.041(6) 0.068(7) 0.066(7) -0.027(5) 0.006(5) 0.008(5)
C137 0.060(8) 0.080(9) 0.046(7) -0.021(6) -0.011(6) 0.027(7)
C138 0.043(5) 0.066(6) 0.032(5) -0.017(4) -0.001(4) 0.006(4)
C139 0.046(6) 0.058(7) 0.046(6) -0.006(5) -0.010(5) 0.011(5)
C140 0.053(8) 0.052(7) 0.031(6) -0.007(5) -0.003(5) 0.011(6)
C141 0.047(7) 0.087(9) 0.030(6) -0.014(6) 0.003(5) 0.001(6)
C142 0.050(8) 0.089(10) 0.037(7) -0.003(6) 0.002(6) 0.013(7)
C143 0.085(10) 0.073(9) 0.035(7) -0.012(6) 0.013(6) -0.005(8)
C144 0.053(8) 0.076(9) 0.044(7) -0.014(6) -0.001(6) 0.006(7)
C145 0.048(8) 0.088(10) 0.043(7) -0.010(7) -0.011(6) 0.011(7)
C146 0.077(9) 0.072(9) 0.039(7) -0.016(6) 0.002(7) 0.001(7)
C147 0.070(10) 0.168(17) 0.036(8) -0.006(9) 0.020(7) 0.040(10)
C148 0.139(16) 0.19(2) 0.069(10) -0.032(11) -0.003(10) 0.114(14)
C149 0.075(11) 0.25(3) 0.071(11) -0.050(13) 0.032(9) -0.016(13)
C150 0.060(10) 0.26(2) 0.056(10) -0.018(12) 0.021(8) 0.050(12)
C151 0.055(8) 0.045(7) 0.055(7) -0.017(6) -0.015(6) -0.009(6)
C152 0.060(8) 0.055(7) 0.048(7) -0.033(6) -0.013(6) -0.002(6)
C153 0.049(7) 0.053(7) 0.070(8) -0.033(6) -0.030(6) 0.003(6)
C154 0.053(7) 0.057(8) 0.047(7) -0.029(6) -0.018(6) 0.017(6)
C155 0.044(7) 0.064(8) 0.064(8) -0.043(6) -0.035(6) 0.012(6)
C156 0.061(8) 0.046(7) 0.035(6) -0.018(5) -0.014(5) -0.001(6)
C157 0.064(8) 0.070(8) 0.039(6) -0.042(6) -0.018(5) -0.004(6)
C158 0.044(7) 0.086(10) 0.060(8) -0.035(7) -0.027(6) 0.007(6)
C159 0.108(14) 0.141(16) 0.082(11) -0.048(10) -0.011(10) -0.007(11)
C160 0.093(11) 0.109(12) 0.083(9) -0.077(9) -0.037(8) 0.033(9)
C161 0.094(12) 0.122(14) 0.058(9) -0.047(9) 0.013(8) 0.002(10)
C162 0.063(8) 0.056(7) 0.031(6) -0.023(5) -0.004(5) 0.007(6)
C163 0.063(6) 0.063(7) 0.044(6) -0.022(5) 0.001(5) 0.007(5)
C164 0.069(9) 0.080(9) 0.052(7) -0.030(6) 0.009(6) -0.015(7)
C165 0.100(10) 0.101(11) 0.069(8) -0.047(8) 0.015(7) 0.019(8)
C166 0.078(9) 0.157(15) 0.063(8) -0.055(9) 0.006(7) 0.000(9)
C167 0.054(8) 0.128(13) 0.077(9) -0.064(9) -0.015(7) 0.009(8)
C168 0.055(6) 0.079(8) 0.044(6) -0.029(5) -0.005(5) -0.001(5)
C169 0.056(7) 0.079(8) 0.040(5) -0.031(5) -0.011(5) 0.004(6)
C176 0.088(10) 0.095(11) 0.075(9) -0.063(8) -0.016(8) 0.018(8)
C170 0.071(9) 0.054(7) 0.036(6) -0.019(5) -0.015(6) 0.016(6)
C171 0.078(9) 0.053(7) 0.060(8) -0.027(6) -0.035(7) 0.018(6)
C172 0.043(7) 0.086(10) 0.049(7) -0.035(6) -0.013(5) 0.009(6)
C173 0.064(9) 0.066(9) 0.058(8) -0.036(7) 0.004(6) -0.010(7)
C174 0.047(7) 0.075(9) 0.058(7) -0.029(6) -0.016(6) -0.005(6)
C175 0.069(8) 0.070(8) 0.044(6) -0.027(6) 0.003(6) -0.030(6)
C177 0.072(10) 0.093(11) 0.088(10) -0.065(9) -0.017(8) 0.022(8)
C178 0.043(8) 0.189(19) 0.151(16) -0.117(15) -0.003(9) -0.026(10)
C179 0.149(16) 0.072(9) 0.099(12) -0.040(9) -0.041(11) 0.039(10)
C180 0.047(8) 0.156(15) 0.112(11) -0.094(11) -0.025(7) 0.029(8)
C181 0.148(18) 0.090(12) 0.130(15) -0.041(10) -0.015(12) 0.034(11)
C182 0.92(12) 0.18(3) 0.62(8) 0.05(4) -0.64(9) -0.21(5)
C183 0.42(5) 0.22(3) 0.23(3) 0.05(2) -0.07(3) -0.19(3)
C184 0.102(14) 0.153(19) 0.47(5) -0.17(3) -0.12(2) 0.007(13)
C185 0.55(7) 0.54(7) 0.12(2) -0.20(3) -0.04(3) 0.11(5)
C186 0.25(3) 0.21(3) 0.49(6) -0.13(4) 0.23(4) -0.08(3)
N1 0.033(5) 0.038(5) 0.051(5) -0.016(4) 0.004(4) -0.003(4)
N2 0.031(4) 0.035(5) 0.056(5) -0.020(4) 0.000(4) -0.009(4)
N3 0.039(4) 0.063(5) 0.028(4) -0.020(4) -0.003(3) 0.006(4)
N4 0.049(5) 0.063(6) 0.039(5) -0.025(4) 0.000(4) 0.000(4)
N5 0.050(6) 0.078(7) 0.054(6) -0.032(5) -0.008(5) -0.002(5)
N6 0.068(7) 0.078(7) 0.058(6) -0.037(5) -0.003(5) -0.008(5)
N7 0.037(5) 0.044(5) 0.045(5) -0.025(4) -0.003(4) -0.003(4)
N8 0.048(5) 0.039(5) 0.049(5) -0.021(4) -0.002(4) 0.003(4)
N9 0.034(4) 0.056(5) 0.041(5) -0.017(4) -0.010(3) 0.004(3)
N10 0.038(5) 0.067(6) 0.033(5) -0.013(4) 0.002(4) 0.002(4)
N11 0.061(6) 0.068(6) 0.040(5) -0.028(5) -0.014(5) 0.015(5)
N12 0.043(5) 0.067(6) 0.052(5) -0.033(4) -0.006(4) 0.008(4)
N13 0.075(7) 0.108(9) 0.194(14) -0.056(9) -0.053(8) -0.015(7)
N14 0.215 0.118 0.199 -0.064 -0.095 -0.001
O1 0.048(5) 0.048(5) 0.066(5) -0.030(4) 0.009(4) -0.012(4)
O2 0.062(6) 0.056(6) 0.103(7) -0.044(5) 0.013(5) -0.024(5)
O3 0.040(4) 0.040(5) 0.078(5) -0.025(4) 0.002(4) -0.005(4)
O4 0.042(5) 0.041(5) 0.072(5) -0.029(4) -0.014(4) 0.004(4)
O7 0.070(7) 0.068(6) 0.080(7) -0.002(5) -0.041(5) 0.009(5)
O8 0.066(6) 0.076(6) 0.052(5) -0.021(4) -0.025(5) 0.020(5)
O9 0.051(5) 0.077(5) 0.040(4) -0.030(4) -0.001(4) 0.011(4)
O10 0.059(5) 0.073(5) 0.038(4) -0.018(4) -0.006(3) 0.013(4)
O11 0.077(6) 0.091(7) 0.044(5) -0.011(4) 0.012(4) 0.005(5)
O12 0.102(8) 0.113(8) 0.061(6) -0.029(5) -0.008(6) 0.036(6)
O13 0.076(6) 0.087(7) 0.062(5) -0.048(5) -0.002(5) -0.015(5)
O14 0.061(6) 0.100(8) 0.081(7) -0.057(6) -0.020(5) 0.002(5)
O15 0.049(5) 0.131(8) 0.067(6) -0.069(6) -0.022(4) 0.017(5)
O16 0.056(5) 0.093(6) 0.063(5) -0.053(5) -0.006(4) -0.002(5)
O17 0.047(5) 0.074(6) 0.044(5) -0.014(4) -0.007(4) 0.010(4)
O18 0.082(6) 0.055(5) 0.074(5) -0.043(4) -0.005(4) 0.000(4)
O19 0.063(6) 0.045(5) 0.052(5) -0.014(4) 0.016(4) -0.029(4)
O20 0.060(6) 0.036(5) 0.091(7) -0.035(4) 0.009(5) -0.001(4)
O21 0.042(4) 0.034(4) 0.061(5) -0.017(3) -0.011(3) 0.001(3)
O22 0.042(5) 0.037(5) 0.058(5) -0.020(4) 0.005(4) 0.001(4)
O23 0.115(8) 0.056(6) 0.084(7) -0.048(5) 0.015(6) -0.011(6)
O24 0.088(9) 0.122(11) 0.33(2) -0.169(13) 0.003(10) -0.009(8)
O25 0.075(6) 0.094(7) 0.027(4) -0.018(4) -0.001(4) 0.007(5)
O26 0.066(6) 0.053(5) 0.052(5) 0.000(4) -0.029(4) 0.004(4)
O27 0.032(4) 0.078(5) 0.034(4) -0.020(4) -0.009(3) -0.002(4)
O28 0.043(4) 0.118(7) 0.024(4) -0.006(4) 0.001(3) 0.004(4)
O29 0.087(6) 0.073(5) 0.033(4) -0.013(4) -0.010(4) 0.005(4)
O30 0.086(7) 0.197(13) 0.034(5) -0.008(6) -0.020(5) 0.058(8)
O31 0.081(7) 0.086(7) 0.070(6) -0.051(5) -0.043(5) 0.008(5)
O32 0.060(6) 0.098(7) 0.051(5) -0.045(5) -0.015(4) -0.019(5)
O33 0.080(6) 0.075(6) 0.044(5) -0.034(4) -0.016(4) 0.015(5)
O34 0.057(5) 0.089(6) 0.055(5) -0.042(4) -0.022(4) 0.016(4)
O35 0.068(6) 0.093(8) 0.088(7) -0.055(6) -0.010(5) -0.004(6)
O36 0.057(5) 0.111(7) 0.092(6) -0.068(6) -0.013(4) -0.014(5)
O37 0.086(7) 0.096(7) 0.096(7) -0.043(5) -0.001(5) -0.009(5)
O38 0.100(8) 0.114(9) 0.167(11) -0.087(8) 0.009(8) -0.022(6)
O5 0.093(8) 0.060(6) 0.120(8) -0.057(6) 0.018(6) 0.013(5)
O6 0.091(8) 0.061(6) 0.192(12) -0.071(7) 0.007(7) -0.021(6)

loop_
_atom_type_symbol
_atom_type_description
_atom_type_scat_dispersion_real
_atom_type_scat_dispersion_imag
_atom_type_scat_source
C C 0.0033 0.0016 'International Tables Vol C Tables 4.2.6.8 and 6.1.1.4'
H H 0.0000 0.0000 'International Tables Vol C Tables 4.2.6.8 and 6.1.1.4'
N N 0.0061 0.0033 'International Tables Vol C Tables 4.2.6.8 and 6.1.1.4'
O O 0.0106 0.0060 'International Tables Vol C Tables 4.2.6.8 and 6.1.1.4'
Mn Mn 0.3368 0.7283 'International Tables Vol C Tables 4.2.6.8 and 6.1.1.4'

loop_
_geom_angle_atom_site_label_1
_geom_angle_atom_site_label_2
_geom_angle_atom_site_label_3
_geom_angle
_geom_angle_site_symmetry_1
_geom_angle_site_symmetry_3
_geom_angle_publ_flag
O5 Mn1 O8 103.4(4) 1_565 . ?
O5 Mn1 O14 93.4(4) 1_565 . ?
O8 Mn1 O14 136.1(4) . . ?
O5 Mn1 O2 100.6(4) 1_565 . ?
O8 Mn1 O2 91.0(4) . . ?
O14 Mn1 O2 125.6(4) . . ?
O5 Mn1 O1 148.3(4) 1_565 . ?
O8 Mn1 O1 99.1(3) . . ?
O14 Mn1 O1 85.4(3) . . ?
O2 Mn1 O1 56.6(3) . . ?
O32 Mn2 O13 178.5(5) . . ?
O32 Mn2 O26 92.7(3) . . ?
O13 Mn2 O26 86.4(4) . . ?
O32 Mn2 O7 85.8(4) . . ?
O13 Mn2 O7 95.0(4) . . ?
O26 Mn2 O7 178.5(5) . . ?
O32 Mn2 O19 88.3(3) . . ?
O13 Mn2 O19 92.9(3) . . ?
O26 Mn2 O19 91.9(3) . . ?
O7 Mn2 O19 87.9(4) . . ?
O32 Mn2 O1 92.4(3) . . ?
O13 Mn2 O1 86.3(3) . . ?
O26 Mn2 O1 88.4(3) . . ?
O7 Mn2 O1 91.8(4) . . ?
O19 Mn2 O1 179.2(4) . . ?
O31 Mn3 O23 94.2(4) . 1_545 ?
O31 Mn3 O25 133.9(4) . . ?
O23 Mn3 O25 101.8(4) 1_545 . ?
O31 Mn3 O20 126.2(4) . . ?
O23 Mn3 O20 101.3(4) 1_545 . ?
O25 Mn3 O20 92.8(4) . . ?
O31 Mn3 O19 86.6(3) . . ?
O23 Mn3 O19 151.0(3) 1_545 . ?
O25 Mn3 O19 98.3(3) . . ?
O20 Mn3 O19 56.7(3) . . ?
O31 Mn3 C91 106.9(4) . . ?
O23 Mn3 C91 127.3(4) 1_545 . ?
O25 Mn3 C91 97.1(4) . . ?
O20 Mn3 C91 28.6(4) . . ?
O19 Mn3 C91 28.2(3) . . ?
O4 Mn4 O3 91.2(3) . . ?
O4 Mn4 N2 91.7(3) . . ?
O3 Mn4 N2 169.6(4) . . ?
O4 Mn4 N1 159.6(4) . . ?
O3 Mn4 N1 92.1(3) . . ?
N2 Mn4 N1 81.8(4) . . ?
O4 Mn4 O11 96.4(4) . 1_546 ?
O3 Mn4 O11 93.7(4) . 1_546 ?
N2 Mn4 O11 95.9(4) . 1_546 ?
N1 Mn4 O11 103.5(4) . 1_546 ?
O9 Mn5 O10 94.8(3) . . ?
O9 Mn5 N3 91.5(3) . . ?
O10 Mn5 N3 169.6(4) . . ?
O9 Mn5 N4 170.6(4) . . ?
O10 Mn5 N4 91.1(4) . . ?
N3 Mn5 N4 81.7(4) . . ?
O9 Mn5 O18 99.7(4) . 1_454 ?
O10 Mn5 O18 92.6(4) . 1_454 ?
N3 Mn5 O18 94.5(4) . 1_454 ?
N4 Mn5 O18 87.3(4) . 1_454 ?
O9 Mn5 O37 89.1(4) . . ?
O10 Mn5 O37 84.4(4) . . ?
N3 Mn5 O37 87.4(4) . . ?
N4 Mn5 O37 84.2(4) . . ?
O18 Mn5 O37 170.9(4) 1_454 . ?
O15 Mn6 O16 92.3(4) . . ?
O15 Mn6 N6 171.7(5) . . ?
O16 Mn6 N6 91.1(4) . . ?
O15 Mn6 N5 91.9(4) . . ?
O16 Mn6 N5 166.5(4) . . ?
N6 Mn6 N5 83.2(4) . . ?
O15 Mn6 O35 95.4(4) . 1_656 ?
O16 Mn6 O35 100.9(4) . 1_656 ?
N6 Mn6 O35 91.4(4) . 1_656 ?
N5 Mn6 O35 91.5(4) . 1_656 ?
O21 Mn7 O22 92.7(3) . . ?
O21 Mn7 N7 90.6(3) . . ?
O22 Mn7 N7 164.4(3) . . ?
O21 Mn7 N8 165.1(3) . . ?
O22 Mn7 N8 90.4(3) . . ?
N7 Mn7 N8 82.7(4) . . ?
O21 Mn7 O29 96.7(3) . 1_564 ?
O22 Mn7 O29 94.0(3) . 1_564 ?
N7 Mn7 O29 100.8(4) . 1_564 ?
N8 Mn7 O29 97.7(4) . 1_564 ?
O28 Mn8 O27 91.7(3) . . ?
O28 Mn8 N9 174.1(4) . . ?
O27 Mn8 N9 91.5(3) . . ?
O28 Mn8 N10 92.6(3) . . ?
O27 Mn8 N10 167.3(4) . . ?
N9 Mn8 N10 83.3(3) . . ?
O28 Mn8 O36 94.2(4) . 1_656 ?
O27 Mn8 O36 101.1(4) . 1_656 ?
N9 Mn8 O36 90.0(4) . 1_656 ?
N10 Mn8 O36 90.5(4) . 1_656 ?
O28 Mn8 O38 86.9(4) . . ?
O27 Mn8 O38 88.2(4) . . ?
N9 Mn8 O38 88.3(4) . . ?
N10 Mn8 O38 80.2(4) . . ?
O36 Mn8 O38 170.7(4) 1_656 . ?
O33 Mn9 O34 92.5(4) . . ?
O33 Mn9 N11 92.3(4) . . ?
O34 Mn9 N11 168.8(4) . . ?
O33 Mn9 N12 171.0(4) . . ?
O34 Mn9 N12 90.9(4) . . ?
N11 Mn9 N12 83.0(4) . . ?
O33 Mn9 O17 93.1(4) . 1_454 ?
O34 Mn9 O17 101.9(4) . 1_454 ?
N11 Mn9 O17 87.9(4) . 1_454 ?
N12 Mn9 O17 94.4(4) . 1_454 ?
O33 Mn9 O39 83.8(5) . . ?
O34 Mn9 O39 84.6(5) . . ?
N11 Mn9 O39 85.9(5) . . ?
N12 Mn9 O39 88.2(5) . . ?
O17 Mn9 O39 173.0(4) 1_454 . ?
O1 C1 O2 117.3(10) . . ?
O1 C1 C2 121.5(11) . . ?
O2 C1 C2 121.2(10) . . ?
C7 C2 C3 116.3(11) . . ?
C7 C2 C1 121.5(10) . . ?
C3 C2 C1 122.2(10) . . ?
C2 C3 C4 125.4(11) . . ?
C3 C4 C5 116.1(10) . . ?
C3 C4 C8 124.2(10) . . ?
C5 C4 C8 119.7(10) . . ?
O3 C5 C6 122.9(9) . . ?
O3 C5 C4 118.3(10) . . ?
C6 C5 C4 118.7(9) . . ?
C7 C6 C12 119.6(10) . . ?
C7 C6 C5 118.6(10) . . ?
C12 C6 C5 121.7(10) . . ?
C6 C7 C2 124.4(11) . . ?
C4 C8 C9 107.6(11) . . ?
C4 C8 C10 113.8(10) . . ?
C9 C8 C10 109.5(12) . . ?
C4 C8 C11 113.9(10) . . ?
C9 C8 C11 107.0(10) . . ?
C10 C8 C11 104.8(11) . . ?
N1 C12 C6 127.1(10) . . ?
C14 C13 N1 116.6(8) . . ?
C14 C13 C18 112.7(8) . . ?
N1 C13 C18 106.3(7) . . ?
C13 C14 C15 112.7(10) . . ?
C16 C15 C14 112.8(10) . . ?
C15 C16 C17 113.9(10) . . ?
C18 C17 C16 110.5(9) . . ?
N2 C18 C13 107.8(7) . . ?
N2 C18 C17 118.0(8) . . ?
C13 C18 C17 111.3(8) . . ?
N2 C19 C20 126.1(9) . . ?
O6 C26 O5 122.8(12) . . ?
O6 C26 C24 118.7(12) . . ?
O5 C26 C24 118.4(12) . . ?
C21 C20 C25 120.0 . . ?
C21 C20 C19 124.2(6) . . ?
C25 C20 C19 115.8(6) . . ?
O4 C21 C22 119.1(6) . . ?
O4 C21 C20 120.9(6) . . ?
C22 C21 C20 120.0 . . ?
C23 C22 C21 120.0 . . ?
C23 C22 C27 118.7(6) . . ?
C21 C22 C27 121.2(6) . . ?
C22 C23 C24 120.0 . . ?
C25 C24 C23 120.0 . . ?
C25 C24 C26 120.1(7) . . ?
C23 C24 C26 119.8(7) . . ?
C24 C25 C20 120.0 . . ?
C28 C27 C29 108.2(11) . . ?
C28 C27 C30 108.2(12) . . ?
C29 C27 C30 106.2(12) . . ?
C28 C27 C22 112.6(10) . . ?
C29 C27 C22 109.2(10) . . ?
C30 C27 C22 112.2(10) . . ?
O8 C31 O7 120.5(11) . . ?
O8 C31 C32 119.0(11) . . ?
O7 C31 C32 120.5(12) . . ?
C37 C32 C33 117.3(10) . . ?
C37 C32 C31 121.3(11) . . ?
C33 C32 C31 121.3(11) . . ?
C34 C33 C32 122.7(11) . . ?
C33 C34 C35 117.1(11) . . ?
C33 C34 C38 119.5(11) . . ?
C35 C34 C38 123.4(11) . . ?
O9 C35 C36 124.2(10) . . ?
O9 C35 C34 117.3(10) . . ?
C36 C35 C34 118.5(10) . . ?
C37 C36 C35 122.3(10) . . ?
C37 C36 C42 117.4(10) . . ?
C35 C36 C42 119.9(10) . . ?
C32 C37 C36 122.0(11) . . ?
C39 C38 C40 112.4(13) . . ?
C39 C38 C34 110.8(11) . . ?
C40 C38 C34 111.0(11) . . ?
C39 C38 C41 107.8(13) . . ?
C40 C38 C41 109.2(12) . . ?
C34 C38 C41 105.2(11) . . ?
N3 C42 C36 130.4(11) . . ?
N3 C43 C48 105.2(7) . . ?
N3 C43 C44 115.4(8) . . ?
C48 C43 C44 112.4(8) . . ?
C45 C44 C43 109.8(8) . . ?
C44 C45 C46 112.9(10) . . ?
C47 C46 C45 109.3(10) . . ?
C46 C47 C48 109.7(10) . . ?
N4 C48 C43 106.4(8) . . ?
N4 C48 C47 117.9(9) . . ?
C43 C48 C47 108.0(8) . . ?
N4 C49 C50 126.3(12) . . ?
C55 C50 C49 117.2(12) . . ?
C55 C50 C51 119.6(11) . . ?
C49 C50 C51 123.0(11) . . ?
O10 C51 C52 119.2(12) . . ?
O10 C51 C50 121.2(11) . . ?
C52 C51 C50 119.6(11) . . ?
C53 C52 C51 116.5(12) . . ?
C53 C52 C57 123.0(11) . . ?
C51 C52 C57 120.6(10) . . ?
C54 C53 C52 124.4(12) . . ?
C55 C54 C53 120.0(11) . . ?
C55 C54 C56 120.2(12) . . ?
C53 C54 C56 119.7(12) . . ?
C54 C55 C50 120.0(12) . . ?
O12 C56 O11 125.0(12) . . ?
O12 C56 C54 118.3(13) . . ?
O11 C56 C54 116.7(13) . . ?
C58 C57 C60 108.8(13) . . ?
C58 C57 C52 113.3(12) . . ?
C60 C57 C52 109.0(13) . . ?
C58 C57 C59 107.5(13) . . ?
C60 C57 C59 112.5(12) . . ?
C52 C57 C59 105.7(11) . . ?
O14 C61 O13 126.3(11) . . ?
O14 C61 C62 117.0(12) . . ?
O13 C61 C62 116.6(13) . . ?
C63 C62 C67 119.5(11) . . ?
C63 C62 C61 121.3(12) . . ?
C67 C62 C61 119.2(12) . . ?
C62 C63 C64 119.1(12) . . ?
C65 C64 C63 120.6(12) . . ?
C65 C64 C72 125.0(11) . . ?
C63 C64 C72 114.3(11) . . ?
O15 C65 C64 121.8(12) . . ?
O15 C65 C66 118.3(11) . . ?
C64 C65 C66 119.9(11) . . ?
C67 C66 C65 118.6(12) . . ?
C67 C66 C68 118.1(12) . . ?
C65 C66 C68 123.2(11) . . ?
C66 C67 C62 122.2(12) . . ?
C69 C68 C66 114.1(11) . . ?
C69 C68 C70 108.0(13) . . ?
C66 C68 C70 105.9(12) . . ?
C69 C68 C71 108.9(13) . . ?
C66 C68 C71 111.1(13) . . ?
C70 C68 C71 108.6(12) . . ?
N5 C72 C64 123.7(13) . . ?
C74 C73 N5 117.5(11) . . ?
C74 C73 C78 110.1(10) . . ?
N5 C73 C78 105.7(8) . . ?
C73 C74 C75 110.2(11) . . ?
C76 C75 C74 115.0(11) . . ?
C75 C76 C77 114.3(11) . . ?
C76 C77 C78 108.2(11) . . ?
N6 C78 C73 107.2(9) . . ?
N6 C78 C77 118.4(9) . . ?
C73 C78 C77 110.9(10) . . ?
N6 C79 C80 126.1(11) . . ?
C85 C80 C79 116.3(9) . . ?
C85 C80 C81 122.7(8) . . ?
C79 C80 C81 120.8(9) . . ?
O16 C81 C80 124.6(9) . . ?
O16 C81 C82 118.1(9) . . ?
C80 C81 C82 117.2(8) . . ?
C83 C82 C81 114.4(9) . . ?
C83 C82 C87 124.4(10) . . ?
C81 C82 C87 121.2(9) . . ?
C82 C83 C84 127.5(9) . . ?
C85 C84 C83 115.9(8) . . ?
C85 C84 C86 121.0(9) . . ?
C83 C84 C86 123.1(9) . . ?
C84 C85 C80 121.2(8) . . ?
O17 C86 O18 124.3(10) . . ?
O17 C86 C84 115.2(11) . . ?
O18 C86 C84 119.8(10) . . ?
C89 C87 C88 107.7(12) . . ?
C89 C87 C82 110.3(12) . . ?
C88 C87 C82 110.5(14) . . ?
C89 C87 C90 108.1(16) . . ?
C88 C87 C90 107.4(15) . . ?
C82 C87 C90 112.6(11) . . ?
O19 C91 O20 123.6(11) . . ?
O19 C91 C92 119.0(12) . . ?
O20 C91 C92 117.4(11) . . ?
O19 C91 Mn3 67.6(6) . . ?
O20 C91 Mn3 56.1(6) . . ?
C92 C91 Mn3 172.6(9) . . ?
C93 C92 C97 121.2(10) . . ?
C93 C92 C91 117.9(10) . . ?
C97 C92 C91 120.9(10) . . ?
C92 C93 C94 117.0(10) . . ?
C95 C94 C93 121.0(10) . . ?
C95 C94 C102 124.5(10) . . ?
C93 C94 C102 114.5(9) . . ?
O21 C95 C94 120.0(10) . . ?
O21 C95 C96 118.8(9) . . ?
C94 C95 C96 121.1(10) . . ?
C97 C96 C95 117.1(10) . . ?
C97 C96 C98 120.9(10) . . ?
C95 C96 C98 121.9(10) . . ?
C96 C97 C92 122.4(10) . . ?
C99 C98 C100 108.3(11) . . ?
C99 C98 C101 107.6(12) . . ?
C100 C98 C101 109.0(11) . . ?
C99 C98 C96 110.0(10) . . ?
C100 C98 C96 109.8(10) . . ?
C101 C98 C96 112.1(11) . . ?
N7 C102 C94 125.2(10) . . ?
N7 C103 C108 107.4(7) . . ?
N7 C103 C104 116.8(8) . . ?
C108 C103 C104 110.4(8) . . ?
C105 C104 C103 107.7(10) . . ?
C106 C105 C104 114.9(11) . . ?
C105 C106 C107 110.4(9) . . ?
C108 C107 C106 110.2(9) . . ?
N8 C108 C107 115.5(8) . . ?
N8 C108 C103 106.1(7) . . ?
C107 C108 C103 110.6(8) . . ?
N8 C109 C110 126.8(11) . . ?
C111 C110 C109 122.7(9) . . ?
C111 C110 C115 119.4(7) . . ?
C109 C110 C115 117.5(10) . . ?
O22 C111 C110 121.0(8) . . ?
O22 C111 C112 119.7(9) . . ?
C110 C111 C112 119.3(7) . . ?
C113 C112 C111 114.9(9) . . ?
C113 C112 C117 125.8(9) . . ?
C111 C112 C117 119.3(9) . . ?
C112 C113 C114 127.8(8) . . ?
C115 C114 C113 117.3(8) . . ?
C115 C114 C116 119.2(10) . . ?
C113 C114 C116 123.2(10) . . ?
C114 C115 C110 121.2(9) . . ?
O24 C116 O23 124.7(13) . . ?
O24 C116 C114 120.8(13) . . ?
O23 C116 C114 114.4(14) . . ?
C112 C117 C120 107.2(11) . . ?
C112 C117 C118 110.0(10) . . ?
C120 C117 C118 107.1(12) . . ?
C112 C117 C119 112.0(11) . . ?
C120 C117 C119 113.2(12) . . ?
C118 C117 C119 107.2(11) . . ?
O26 C121 O25 127.0(11) . . ?
O26 C121 C122 118.2(13) . . ?
O25 C121 C122 114.9(11) . . ?
C127 C122 C123 119.9(10) . . ?
C127 C122 C121 119.5(11) . . ?
C123 C122 C121 120.6(11) . . ?
C124 C123 C122 124.0(10) . . ?
C123 C124 C125 117.5(10) . . ?
C123 C124 C128 123.3(10) . . ?
C125 C124 C128 119.1(9) . . ?
O27 C125 C124 120.9(10) . . ?
O27 C125 C126 119.0(10) . . ?
C124 C125 C126 120.2(10) . . ?
C127 C126 C132 115.4(10) . . ?
C127 C126 C125 118.4(10) . . ?
C132 C126 C125 126.2(10) . . ?
C122 C127 C126 120.0(11) . . ?
C124 C128 C129 114.7(11) . . ?
C124 C128 C131 111.4(10) . . ?
C129 C128 C131 103.9(11) . . ?
C124 C128 C130 110.4(10) . . ?
C129 C128 C130 111.4(11) . . ?
C131 C128 C130 104.4(11) . . ?
N9 C132 C126 124.1(10) . . ?
C134 C133 C138 111.4(8) . . ?
C134 C133 N9 115.0(7) . . ?
C138 C133 N9 105.9(7) . . ?
C133 C134 C135 108.4(8) . . ?
C136 C135 C134 110.7(8) . . ?
C135 C136 C137 113.4(9) . . ?
C138 C137 C136 108.1(9) . . ?
C133 C138 N10 105.4(7) . . ?
C133 C138 C137 112.4(9) . . ?
N10 C138 C137 114.5(8) . . ?
N10 C139 C140 126.2(11) . . ?
C141 C140 C145 118.3(11) . . ?
C141 C140 C139 123.6(10) . . ?
C145 C140 C139 118.0(11) . . ?
O28 C141 C140 122.0(10) . . ?
O28 C141 C142 117.7(11) . . ?
C140 C141 C142 120.3(10) . . ?
C143 C142 C141 117.9(12) . . ?
C143 C142 C147 121.8(12) . . ?
C141 C142 C147 120.2(10) . . ?
C142 C143 C144 123.3(13) . . ?
C145 C144 C143 116.7(11) . . ?
C145 C144 C146 121.0(12) . . ?
C143 C144 C146 122.2(12) . . ?
C144 C145 C140 123.4(12) . . ?
O30 C146 O29 124.5(12) . . ?
O30 C146 C144 120.1(12) . . ?
O29 C146 C144 115.4(13) . . ?
C149 C147 C142 115.0(16) . . ?
C149 C147 C150 107.2(16) . . ?
C142 C147 C150 108.1(12) . . ?
C149 C147 C148 109.8(15) . . ?
C142 C147 C148 107.5(15) . . ?
C150 C147 C148 109.2(15) . . ?
O32 C151 O31 125.7(11) . . ?
O32 C151 C152 118.6(12) . . ?
O31 C151 C152 115.6(12) . . ?
C153 C152 C157 117.4(10) . . ?
C153 C152 C151 122.2(12) . . ?
C157 C152 C151 120.3(11) . . ?
C152 C153 C154 124.9(11) . . ?
C153 C154 C155 116.3(11) . . ?
C153 C154 C158 124.3(10) . . ?
C155 C154 C158 119.2(9) . . ?
O33 C155 C156 120.4(10) . . ?
O33 C155 C154 119.7(11) . . ?
C156 C155 C154 119.8(9) . . ?
C157 C156 C155 118.8(11) . . ?
C157 C156 C162 117.6(10) . . ?
C155 C156 C162 123.5(9) . . ?
C156 C157 C152 122.2(11) . . ?
C160 C158 C161 110.8(11) . . ?
C160 C158 C154 112.6(11) . . ?
C161 C158 C154 110.6(11) . . ?
C160 C158 C159 106.2(12) . . ?
C161 C158 C159 105.6(12) . . ?
C154 C158 C159 110.7(10) . . ?
N11 C162 C156 126.3(10) . . ?
N11 C163 C168 106.8(9) . . ?
N11 C163 C164 118.2(9) . . ?
C168 C163 C164 112.0(9) . . ?
C163 C164 C165 110.7(10) . . ?
C164 C165 C166 110.1(12) . . ?
C165 C166 C167 110.4(11) . . ?
C168 C167 C166 110.2(10) . . ?
N12 C168 C163 106.9(8) . . ?
N12 C168 C167 113.7(9) . . ?
C163 C168 C167 112.0(10) . . ?
N12 C169 C170 127.9(11) . . ?
O36 C176 O35 124.2(12) . . ?
O36 C176 C174 116.5(12) . . ?
O35 C176 C174 119.0(11) . . ?
C171 C170 C175 120.0 . . ?
C171 C170 C169 122.4(7) . . ?
C175 C170 C169 117.0(7) . . ?
O34 C171 C170 120.5(6) . . ?
O34 C171 C172 119.3(6) . . ?
C170 C171 C172 120.0 . . ?
C173 C172 C171 120.0 . . ?
C173 C172 C177 119.7(6) . . ?
C171 C172 C177 120.3(6) . . ?
C172 C173 C174 120.0 . . ?
C173 C174 C175 120.0 . . ?
C173 C174 C176 118.0(7) . . ?
C175 C174 C176 121.6(7) . . ?
C174 C175 C170 120.0 . . ?
C179 C177 C180 106.6(13) . . ?
C179 C177 C178 114.0(13) . . ?
C180 C177 C178 107.3(14) . . ?
C179 C177 C172 108.3(13) . . ?
C180 C177 C172 110.2(10) . . ?
C178 C177 C172 110.2(11) . . ?
O37 C181 N13 108.7(14) . . ?
O38 C184 N14 123.6(18) . . ?
C12 N1 C13 119.8(9) . . ?
C12 N1 Mn4 124.6(8) . . ?
C13 N1 Mn4 114.9(6) . . ?
C19 N2 C18 122.5(8) . . ?
C19 N2 Mn4 125.1(7) . . ?
C18 N2 Mn4 111.8(6) . . ?
C42 N3 C43 124.1(9) . . ?
C42 N3 Mn5 121.6(8) . . ?
C43 N3 Mn5 114.1(6) . . ?
C49 N4 C48 122.2(10) . . ?
C49 N4 Mn5 125.4(8) . . ?
C48 N4 Mn5 112.2(6) . . ?
C72 N5 C73 118.0(11) . . ?
C72 N5 Mn6 126.4(10) . . ?
C73 N5 Mn6 114.7(7) . . ?
C79 N6 C78 120.2(11) . . ?
C79 N6 Mn6 125.8(9) . . ?
C78 N6 Mn6 113.3(7) . . ?
C102 N7 C103 122.6(9) . . ?
C102 N7 Mn7 126.3(7) . . ?
C103 N7 Mn7 111.1(6) . . ?
C109 N8 C108 121.0(9) . . ?
C109 N8 Mn7 124.6(8) . . ?
C108 N8 Mn7 114.1(6) . . ?
C132 N9 C133 122.1(8) . . ?
C132 N9 Mn8 127.3(8) . . ?
C133 N9 Mn8 110.6(5) . . ?
C139 N10 C138 123.0(9) . . ?
C139 N10 Mn8 124.3(8) . . ?
C138 N10 Mn8 112.5(6) . . ?
C162 N11 C163 123.8(10) . . ?
C162 N11 Mn9 125.1(9) . . ?
C163 N11 Mn9 110.9(6) . . ?
C169 N12 C168 122.8(10) . . ?
C169 N12 Mn9 124.6(9) . . ?
C168 N12 Mn9 112.2(6) . . ?
C182 N13 C181 132.6(18) . . ?
C182 N13 C183 102.4(14) . . ?
C181 N13 C183 124.8(16) . . ?
C184 N14 C185 122.8(11) . . ?
C184 N14 C186 117.4(11) . . ?
C185 N14 C186 119.4(11) . . ?
C1 O1 Mn2 149.7(7) . . ?
C1 O1 Mn1 88.9(7) . . ?
Mn2 O1 Mn1 98.4(3) . . ?
C1 O2 Mn1 97.2(7) . . ?
C5 O3 Mn4 130.8(7) . . ?
C21 O4 Mn4 131.5(6) . . ?
C31 O7 Mn2 139.1(8) . . ?
C31 O8 Mn1 118.1(8) . . ?
C35 O9 Mn5 130.9(7) . . ?
C51 O10 Mn5 132.4(8) . . ?
C56 O11 Mn4 140.5(9) . 1_564 ?
C61 O13 Mn2 134.1(9) . . ?
C61 O14 Mn1 130.2(8) . . ?
C65 O15 Mn6 130.9(8) . . ?
C81 O16 Mn6 131.4(7) . . ?
C86 O17 Mn9 130.6(7) . 1_656 ?
C86 O18 Mn5 143.2(8) . 1_656 ?
C91 O19 Mn2 154.0(7) . . ?
C91 O19 Mn3 84.2(7) . . ?
Mn2 O19 Mn3 100.4(3) . . ?
C91 O20 Mn3 95.3(7) . . ?
C95 O21 Mn7 132.9(7) . . ?
C111 O22 Mn7 131.4(6) . . ?
C116 O23 Mn3 161.0(11) . 1_565 ?
C121 O25 Mn3 113.4(7) . . ?
C121 O26 Mn2 137.2(8) . . ?
C125 O27 Mn8 131.1(7) . . ?
C141 O28 Mn8 128.7(7) . . ?
C146 O29 Mn7 138.6(9) . 1_546 ?
C151 O31 Mn3 131.8(8) . . ?
C151 O32 Mn2 133.3(8) . . ?
C155 O33 Mn9 131.8(8) . . ?
C171 O34 Mn9 131.8(6) . . ?
C176 O35 Mn6 130.5(10) . 1_454 ?
C176 O36 Mn8 149.1(10) . 1_454 ?
C181 O37 Mn5 110.6(10) . . ?
C184 O38 Mn8 127.0(12) . . ?
C26 O5 Mn1 162.4(10) . 1_545 ?
O39 C187 N15 117.0(18) . . ?
C187 O39 Mn9 113(2) . . ?
C187 N15 C188 123.0(12) . . ?
C187 N15 C189 120.9(13) . . ?
C188 N15 C189 115.9(11) . . ?
O41 C193 N17 123.3(15) . . ?
C195 N17 C194 119.0(14) . . ?
C195 N17 C193 121.3(15) . . ?
C194 N17 C193 118.2(13) . . ?
O40 C190 N16 138.5(16) . . ?
C190 N16 C191 127.0(12) . . ?
C190 N16 C192 118.7(11) . . ?
C191 N16 C192 114.2(10) . . ?
O42 C196 N18 109.6(12) . . ?
C198 N18 C197 128.2(15) . . ?
C198 N18 C196 123.3(15) . . ?
C197 N18 C196 108.5(10) . . ?

loop_
_geom_bond_atom_site_label_1
_geom_bond_atom_site_label_2
_geom_bond_distance
_geom_bond_site_symmetry_2
_geom_bond_publ_flag
Mn1 O5 2.011(9) 1_565 ?
Mn1 O8 2.045(8) . ?
Mn1 O14 2.075(9) . ?
Mn1 O2 2.193(8) . ?
Mn1 O1 2.373(8) . ?
Mn2 O32 2.128(7) . ?
Mn2 O13 2.129(8) . ?
Mn2 O26 2.158(8) . ?
Mn2 O7 2.157(9) . ?
Mn2 O19 2.186(8) . ?
Mn2 O1 2.244(8) . ?
Mn3 O31 2.013(8) . ?
Mn3 O23 2.034(10) 1_545 ?
Mn3 O25 2.074(8) . ?
Mn3 O20 2.156(8) . ?
Mn3 O19 2.402(9) . ?
Mn3 C91 2.586(11) . ?
Mn4 O4 1.850(8) . ?
Mn4 O3 1.875(7) . ?
Mn4 N2 1.973(8) . ?
Mn4 N1 1.975(9) . ?
Mn4 O11 2.024(9) 1_546 ?
Mn5 O9 1.874(8) . ?
Mn5 O10 1.886(8) . ?
Mn5 N3 1.973(8) . ?
Mn5 N4 1.985(10) . ?
Mn5 O18 2.139(8) 1_454 ?
Mn5 O37 2.467(11) . ?
Mn6 O15 1.882(8) . ?
Mn6 O16 1.892(8) . ?
Mn6 N6 1.937(11) . ?
Mn6 N5 1.959(10) . ?
Mn6 O35 2.196(11) 1_656 ?
Mn7 O21 1.867(7) . ?
Mn7 O22 1.911(7) . ?
Mn7 N7 1.964(9) . ?
Mn7 N8 1.966(9) . ?
Mn7 O29 2.067(8) 1_564 ?
Mn8 O28 1.845(7) . ?
Mn8 O27 1.892(7) . ?
Mn8 N9 1.979(9) . ?
Mn8 N10 1.991(9) . ?
Mn8 O36 2.151(9) 1_656 ?
Mn8 O38 2.356(11) . ?
Mn9 O33 1.825(9) . ?
Mn9 O34 1.876(8) . ?
Mn9 N11 1.964(9) . ?
Mn9 N12 2.001(9) . ?
Mn9 O17 2.219(9) 1_454 ?
Mn9 O39 2.476(18) . ?
C1 O1 1.268(12) . ?
C1 O2 1.273(14) . ?
C1 C2 1.406(15) . ?
C2 C7 1.372(15) . ?
C2 C3 1.375(16) . ?
C3 C4 1.393(15) . ?
C4 C5 1.446(13) . ?
C4 C8 1.518(17) . ?
C5 O3 1.306(12) . ?
C5 C6 1.442(15) . ?
C6 C7 1.363(15) . ?
C6 C12 1.418(15) . ?
C8 C9 1.524(18) . ?
C8 C10 1.530(18) . ?
C8 C11 1.544(15) . ?
C12 N1 1.315(13) . ?
C13 C14 1.489(15) . ?
C13 N1 1.495(12) . ?
C13 C18 1.502(12) . ?
C14 C15 1.533(15) . ?
C15 C16 1.505(16) . ?
C16 C17 1.529(16) . ?
C17 C18 1.509(13) . ?
C18 N2 1.466(11) . ?
C19 N2 1.298(13) . ?
C19 C20 1.426(12) . ?
C26 O6 1.220(15) . ?
C26 O5 1.240(15) . ?
C26 C24 1.494(13) . ?
C20 C21 1.3900 . ?
C20 C25 1.3900 . ?
C21 O4 1.356(8) . ?
C21 C22 1.3900 . ?
C22 C23 1.3900 . ?
C22 C27 1.579(13) . ?
C23 C24 1.3900 . ?
C24 C25 1.3900 . ?
C27 C28 1.504(18) . ?
C27 C29 1.557(17) . ?
C27 C30 1.562(17) . ?
C31 O8 1.256(15) . ?
C31 O7 1.264(14) . ?
C31 C32 1.469(15) . ?
C32 C37 1.355(15) . ?
C32 C33 1.435(17) . ?
C33 C34 1.387(16) . ?
C34 C35 1.458(16) . ?
C34 C38 1.542(16) . ?
C35 O9 1.310(13) . ?
C35 C36 1.375(15) . ?
C36 C37 1.374(14) . ?
C36 C42 1.424(16) . ?
C38 C39 1.463(19) . ?
C38 C40 1.505(19) . ?
C38 C41 1.557(19) . ?
C42 N3 1.310(13) . ?
C43 N3 1.495(12) . ?
C43 C48 1.507(12) . ?
C43 C44 1.538(14) . ?
C44 C45 1.501(14) . ?
C45 C46 1.514(14) . ?
C46 C47 1.511(16) . ?
C47 C48 1.524(15) . ?
C48 N4 1.481(13) . ?
C49 N4 1.270(14) . ?
C49 C50 1.432(16) . ?
C50 C55 1.417(16) . ?
C50 C51 1.439(17) . ?
C51 O10 1.280(13) . ?
C51 C52 1.423(16) . ?
C52 C53 1.397(16) . ?
C52 C57 1.542(18) . ?
C53 C54 1.370(17) . ?
C54 C55 1.362(16) . ?
C54 C56 1.513(16) . ?
C56 O12 1.201(16) . ?
C56 O11 1.247(16) . ?
C57 C58 1.515(19) . ?
C57 C60 1.52(2) . ?
C57 C59 1.61(2) . ?
C61 O14 1.232(16) . ?
C61 O13 1.246(15) . ?
C61 C62 1.516(15) . ?
C62 C63 1.351(17) . ?
C62 C67 1.419(17) . ?
C63 C64 1.444(16) . ?
C64 C65 1.385(16) . ?
C64 C72 1.454(18) . ?
C65 O15 1.313(13) . ?
C65 C66 1.402(17) . ?
C66 C67 1.379(15) . ?
C66 C68 1.554(17) . ?
C68 C69 1.520(18) . ?
C68 C70 1.57(2) . ?
C68 C71 1.57(2) . ?
C72 N5 1.300(15) . ?
C73 C74 1.483(17) . ?
C73 N5 1.510(14) . ?
C73 C78 1.534(14) . ?
C74 C75 1.505(18) . ?
C75 C76 1.475(17) . ?
C76 C77 1.494(17) . ?
C77 C78 1.552(16) . ?
C78 N6 1.486(14) . ?
C79 N6 1.341(14) . ?
C79 C80 1.415(15) . ?
C80 C85 1.390(12) . ?
C80 C81 1.422(12) . ?
C81 O16 1.265(11) . ?
C81 C82 1.485(12) . ?
C82 C83 1.370(13) . ?
C82 C87 1.507(17) . ?
C83 C84 1.423(13) . ?
C84 C85 1.356(12) . ?
C84 C86 1.505(13) . ?
C86 O17 1.233(13) . ?
C86 O18 1.272(14) . ?
C87 C89 1.48(2) . ?
C87 C88 1.49(2) . ?
C87 C90 1.545(18) . ?
C91 O19 1.228(14) . ?
C91 O20 1.242(15) . ?
C91 C92 1.556(15) . ?
C92 C93 1.390(14) . ?
C92 C97 1.396(15) . ?
C93 C94 1.420(14) . ?
C94 C95 1.399(14) . ?
C94 C102 1.429(14) . ?
C95 O21 1.327(12) . ?
C95 C96 1.404(15) . ?
C96 C97 1.381(14) . ?
C96 C98 1.548(16) . ?
C98 C99 1.507(17) . ?
C98 C100 1.520(17) . ?
C98 C101 1.543(17) . ?
C102 N7 1.286(12) . ?
C103 N7 1.471(12) . ?
C103 C108 1.510(12) . ?
C103 C104 1.516(13) . ?
C104 C105 1.492(16) . ?
C105 C106 1.480(17) . ?
C106 C107 1.552(15) . ?
C107 C108 1.509(14) . ?
C108 N8 1.487(12) . ?
C109 N8 1.270(13) . ?
C109 C110 1.433(15) . ?
C110 C111 1.428(11) . ?
C110 C115 1.444(12) . ?
C111 O22 1.265(10) . ?
C111 C112 1.475(11) . ?
C112 C113 1.359(12) . ?
C112 C117 1.492(16) . ?
C113 C114 1.401(12) . ?
C114 C115 1.354(12) . ?
C114 C116 1.516(16) . ?
C116 O24 1.192(17) . ?
C116 O23 1.227(16) . ?
C117 C120 1.512(18) . ?
C117 C118 1.533(17) . ?
C117 C119 1.536(18) . ?
C121 O26 1.239(14) . ?
C121 O25 1.261(16) . ?
C121 C122 1.527(14) . ?
C122 C127 1.371(15) . ?
C122 C123 1.385(16) . ?
C123 C124 1.379(14) . ?
C124 C125 1.403(15) . ?
C124 C128 1.506(16) . ?
C125 O27 1.319(12) . ?
C125 C126 1.456(15) . ?
C126 C127 1.422(14) . ?
C126 C132 1.425(15) . ?
C128 C129 1.524(17) . ?
C128 C131 1.580(16) . ?
C128 C130 1.591(17) . ?
C132 N9 1.244(12) . ?
C133 C134 1.501(13) . ?
C133 C138 1.512(13) . ?
C133 N9 1.528(11) . ?
C134 C135 1.551(14) . ?
C135 C136 1.472(14) . ?
C136 C137 1.569(16) . ?
C137 C138 1.517(14) . ?
C138 N10 1.516(12) . ?
C139 N10 1.273(13) . ?
C139 C140 1.432(15) . ?
C140 C141 1.398(16) . ?
C140 C145 1.403(15) . ?
C141 O28 1.357(13) . ?
C141 C142 1.446(16) . ?
C142 C143 1.345(16) . ?
C142 C147 1.550(19) . ?
C143 C144 1.440(18) . ?
C144 C145 1.359(17) . ?
C144 C146 1.488(17) . ?
C146 O30 1.241(16) . ?
C146 O29 1.260(15) . ?
C147 C149 1.44(3) . ?
C147 C150 1.563(18) . ?
C147 C148 1.58(3) . ?
C151 O32 1.254(15) . ?
C151 O31 1.292(15) . ?
C151 C152 1.472(15) . ?
C152 C153 1.382(16) . ?
C152 C157 1.400(17) . ?
C153 C154 1.389(14) . ?
C154 C155 1.459(15) . ?
C154 C158 1.522(16) . ?
C155 O33 1.323(11) . ?
C155 C156 1.420(16) . ?
C156 C157 1.399(13) . ?
C156 C162 1.423(16) . ?
C158 C160 1.488(18) . ?
C158 C161 1.491(19) . ?
C158 C159 1.579(19) . ?
C162 N11 1.256(13) . ?
C163 N11 1.494(14) . ?
C163 C168 1.498(14) . ?
C163 C164 1.518(15) . ?
C164 C165 1.531(18) . ?
C165 C166 1.532(19) . ?
C166 C167 1.571(17) . ?
C167 C168 1.521(16) . ?
C168 N12 1.484(13) . ?
C169 N12 1.252(13) . ?
C169 C170 1.459(12) . ?
C176 O36 1.257(15) . ?
C176 O35 1.313(16) . ?
C176 C174 1.488(14) . ?
C170 C171 1.3900 . ?
C170 C175 1.3900 . ?
C171 O34 1.358(9) . ?
C171 C172 1.3900 . ?
C172 C173 1.3900 . ?
C172 C177 1.589(15) . ?
C173 C174 1.3900 . ?
C174 C175 1.3900 . ?
C177 C179 1.53(2) . ?
C177 C180 1.532(17) . ?
C177 C178 1.56(2) . ?
C181 O37 1.252(15) . ?
C181 N13 1.446(13) . ?
C182 N13 1.443(16) . ?
C183 N13 1.529(17) . ?
C184 O38 1.201(15) . ?
C184 N14 1.396(14) . ?
C185 N14 1.401(15) . ?
C186 N14 1.430(15) . ?
O11 Mn4 2.024(9) 1_564 ?
O17 Mn9 2.219(8) 1_656 ?
O18 Mn5 2.139(8) 1_656 ?
O23 Mn3 2.034(10) 1_565 ?
O29 Mn7 2.068(8) 1_546 ?
O35 Mn6 2.196(11) 1_454 ?
O36 Mn8 2.151(9) 1_454 ?
O5 Mn1 2.011(9) 1_545 ?
C187 O39 1.205(14) . ?
C187 N15 1.529(15) . ?
N15 C188 1.56(2) . ?
N15 C189 1.576(15) . ?
O40 C190 1.197(14) . ?
O41 C193 1.267(14) . ?
C193 N17 1.488(15) . ?
N17 C195 1.451(15) . ?
N17 C194 1.479(19) . ?
C190 N16 1.411(14) . ?
N16 C191 1.460(15) . ?
N16 C192 1.546(16) . ?
O42 C196 1.263(17) . ?
C196 N18 1.495(17) . ?
N18 C198 1.313(16) . ?
N18 C197 1.464(18) . ?
